data_4066165
loop_
_publ_author_name
'Takao, Toshiro'
'Moriya, Makoto'
'Kajigaya, Mana'
'Suzuki, Hiroharu'

_publ_section_title
;
 Direct Arylation of a Cluster-Bound Alkyne Ligand with Benzene&#x2020;
;
_journal_issue 21
_journal_name_full Organometallics
_journal_page_first 4770
_journal_paper_doi 10.1021/om100329r
_journal_volume 29
_journal_year 2010
_chemical_formula_sum 'C40 H56 Ru3'
_chemical_formula_weight 840.06
_chemical_name_systematic
;
 ?
;
_space_group_IT_number 14
_symmetry_cell_setting monoclinic
_symmetry_space_group_name_Hall '-P 2yn'
_symmetry_space_group_name_H-M 'P 1 21/n 1'
_atom_sites_solution_hydrogens geom
_atom_sites_solution_primary direct
_atom_sites_solution_secondary difmap
_audit_creation_method SHELXL-97
_cell_angle_alpha 90.00
_cell_angle_beta 102.892(6)
_cell_angle_gamma 90.00
_cell_formula_units_Z 8
_cell_length_a 25.106(4)
_cell_length_b 11.6225(14)
_cell_length_c 25.482(4)
_cell_measurement_reflns_used 82835
_cell_measurement_temperature 113(2)
_cell_measurement_theta_max 30.03
_cell_measurement_theta_min 3.01
_cell_volume 7248.1(18)
_computing_cell_refinement 'PROCESS-AUTO (T.Higashi, 1998)'
_computing_data_collection 'PROCESS-AUTO (T.Higashi, 1998)'
_computing_data_reduction 'PROCESS-AUTO (T.Higashi, 1998)'
_computing_molecular_graphics 'ORTEX (P.McArdle, 1995)'
_computing_publication_material SHELXL-97
_computing_structure_refinement 'SHELXL-97 (Sheldrick, 1997)'
_computing_structure_solution 'SHELXS-97 (Sheldrick, 1990)'
_diffrn_ambient_temperature 113(2)
_diffrn_detector_area_resol_mean 100
_diffrn_measured_fraction_theta_full 0.995
_diffrn_measured_fraction_theta_max 0.995
_diffrn_measurement_device_type 'Rigaku R-AXIS RAPID Imaging Plate'
_diffrn_measurement_method 'oscillation photograph'
_diffrn_radiation_monochromator graphite
_diffrn_radiation_source 'Rigaku Rotating Anode ultraX18'
_diffrn_radiation_type MoK\a
_diffrn_radiation_wavelength 0.71069
_diffrn_reflns_av_R_equivalents 0.0761
_diffrn_reflns_av_sigmaI/netI 0.0744
_diffrn_reflns_limit_h_max 35
_diffrn_reflns_limit_h_min 0
_diffrn_reflns_limit_k_max 16
_diffrn_reflns_limit_k_min 0
_diffrn_reflns_limit_l_max 34
_diffrn_reflns_limit_l_min -35
_diffrn_reflns_number 82835
_diffrn_reflns_theta_full 30.03
_diffrn_reflns_theta_max 30.03
_diffrn_reflns_theta_min 3.01
_exptl_absorpt_coefficient_mu 1.260
_exptl_absorpt_correction_T_max 1.0000
_exptl_absorpt_correction_T_min 0.6054
_exptl_absorpt_correction_type empirical
_exptl_absorpt_process_details 'ABSCOR (T.Higashi, 2001)'
_exptl_crystal_colour Red
_exptl_crystal_density_diffrn 1.540
_exptl_crystal_density_meas ?
_exptl_crystal_density_method 'not measured'
_exptl_crystal_description Prism
_exptl_crystal_F_000 3424
_exptl_crystal_size_max 0.100
_exptl_crystal_size_mid 0.100
_exptl_crystal_size_min 0.100
_refine_diff_density_max 1.192
_refine_diff_density_min -1.962
_refine_diff_density_rms 0.163
_refine_ls_extinction_coef 0.00049(6)
_refine_ls_extinction_expression Fc^*^=kFc[1+0.001xFc^2^\l^3^/sin(2\q)]^-1/4^
_refine_ls_extinction_method SHELXL
_refine_ls_goodness_of_fit_ref 1.041
_refine_ls_hydrogen_treatment mixed
_refine_ls_matrix_type full
_refine_ls_number_parameters 832
_refine_ls_number_reflns 21116
_refine_ls_number_restraints 0
_refine_ls_restrained_S_all 1.041
_refine_ls_R_factor_all 0.0771
_refine_ls_R_factor_gt 0.0498
_refine_ls_shift/su_max 0.002
_refine_ls_shift/su_mean 0.000
_refine_ls_structure_factor_coef Fsqd
_refine_ls_weighting_details 'calc w=1/[\s^2^(Fo^2^)+(0.0303P)^2^+21.7239P] where P=(Fo^2^+2Fc^2^)/3'
_refine_ls_weighting_scheme calc
_refine_ls_wR_factor_gt 0.1010
_refine_ls_wR_factor_ref 0.1129
_reflns_number_gt 15589
_reflns_number_total 22107
_reflns_threshold_expression >2sigma(I)
_cod_data_source_file om100329r_si_001.cif
_cod_data_source_block 9
_cod_depositor_comments
;
The following automatic conversions were performed:
'_atom_site_symetry_multiplicity' tag replaced with
'_atom_site_symmetry_multiplicity'.

Automatic conversion script
Id: cif_correct_tags 1440 2010-10-19 06:21:57Z saulius 

The following automatic conversions were performed:

'_symmetry_cell_setting' value 'Monoclinic' changed to 'monoclinic'
according to /home/saulius/struct/CIF-dictionaries/cif_core.dic
dictionary named 'cif_core.dic' version 2.4.1 from 2010-06-29.

Automatic conversion script
Id: cif_fix_values 1715 2011-07-08 13:25:40Z adriana 

The following automatic conversions were performed:

'_exptl_crystal_density_meas' value 'not measured' was changed to '?'
- the value is perceived as not measured.

Automatic conversion script
Id: cif_fix_values 3008 2015-01-20 13:52:24Z robertas 
;
_cod_original_cell_volume 7248.0(18)
_cod_original_sg_symbol_H-M P21/n
_cod_database_code 4066165

loop_
_symmetry_equiv_pos_as_xyz
'x, y, z'
'x+1/2, -y+1/2, z+1/2'
'-x, -y, -z'
'-x-1/2, y-1/2, -z-1/2'

loop_
_atom_site_label
_atom_site_type_symbol
_atom_site_fract_x
_atom_site_fract_y
_atom_site_fract_z
_atom_site_U_iso_or_equiv
_atom_site_adp_type
_atom_site_occupancy
_atom_site_symmetry_multiplicity
_atom_site_calc_flag
_atom_site_refinement_flags
Ru1 Ru 0.566197(12) 0.16629(3) 0.168867(13) 0.01602(7) Uani 1 1 d .
Ru2 Ru 0.621837(12) 0.34946(3) 0.138329(13) 0.01582(7) Uani 1 1 d .
Ru3 Ru 0.592545(13) 0.35987(3) 0.232975(13) 0.01660(7) Uani 1 1 d .
Ru4 Ru 0.673283(12) 0.12894(3) 0.563909(13) 0.01623(7) Uani 1 1 d .
Ru6 Ru 0.738042(12) 0.32173(3) 0.593285(13) 0.01709(7) Uani 1 1 d .
Ru5 Ru 0.637794(12) 0.31641(3) 0.612503(13) 0.01690(7) Uani 1 1 d .
C1 C 0.63519(15) 0.2397(3) 0.20276(16) 0.0174(7) Uani 1 1 d .
C4 C 0.49746(18) 0.3059(4) 0.06969(18) 0.0279(9) Uani 1 1 d .
H4A H 0.5104 0.2503 0.0464 0.042 Uiso 1 1 calc R
H4B H 0.4965 0.3829 0.0539 0.042 Uiso 1 1 calc R
H4C H 0.4607 0.2844 0.0732 0.042 Uiso 1 1 calc R
C2 C 0.53566(16) 0.3059(3) 0.12448(16) 0.0183(8) Uani 1 1 d .
C3 C 0.54623(15) 0.4046(3) 0.15628(16) 0.0167(7) Uani 1 1 d .
C5 C 0.51700(16) 0.5156(3) 0.14633(16) 0.0194(8) Uani 1 1 d .
C6 C 0.54269(17) 0.6219(4) 0.14816(18) 0.0248(9) Uani 1 1 d .
H6 H 0.5813 0.6249 0.1531 0.030 Uiso 1 1 calc R
C7 C 0.51313(19) 0.7239(4) 0.1429(2) 0.0303(10) Uani 1 1 d .
H7 H 0.5318 0.7954 0.1442 0.036 Uiso 1 1 calc R
C8 C 0.45690(19) 0.7227(4) 0.1357(2) 0.0309(10) Uani 1 1 d .
H8 H 0.4368 0.7925 0.1327 0.037 Uiso 1 1 calc R
C9 C 0.43058(18) 0.6176(4) 0.1331(2) 0.0317(10) Uani 1 1 d .
H9 H 0.3919 0.6152 0.1280 0.038 Uiso 1 1 calc R
C10 C 0.45991(17) 0.5159(4) 0.13785(19) 0.0265(9) Uani 1 1 d .
H10 H 0.4409 0.4447 0.1353 0.032 Uiso 1 1 calc R
C11 C 0.56034(17) -0.0007(3) 0.21093(17) 0.0221(8) Uani 1 1 d .
C12 C 0.50663(16) 0.0310(3) 0.18209(18) 0.0217(8) Uani 1 1 d .
C13 C 0.50553(18) 0.0288(3) 0.12673(18) 0.0241(9) Uani 1 1 d .
C14 C 0.55864(19) 0.0014(4) 0.12005(18) 0.0257(9) Uani 1 1 d .
C15 C 0.59285(17) -0.0188(3) 0.17253(19) 0.0245(9) Uani 1 1 d .
C16 C 0.5771(2) -0.0293(4) 0.26961(18) 0.0342(11) Uani 1 1 d .
H16A H 0.5570 0.0196 0.2898 0.051 Uiso 1 1 calc R
H16B H 0.6164 -0.0160 0.2823 0.051 Uiso 1 1 calc R
H16C H 0.5689 -0.1103 0.2751 0.051 Uiso 1 1 calc R
C17 C 0.45756(19) 0.0479(4) 0.2062(2) 0.0348(11) Uani 1 1 d .
H17A H 0.4697 0.0714 0.2440 0.052 Uiso 1 1 calc R
H17B H 0.4371 -0.0244 0.2043 0.052 Uiso 1 1 calc R
H17C H 0.4340 0.1078 0.1862 0.052 Uiso 1 1 calc R
C18 C 0.4542(2) 0.0398(4) 0.0823(2) 0.0389(12) Uani 1 1 d .
H18A H 0.4633 0.0759 0.0507 0.058 Uiso 1 1 calc R
H18B H 0.4274 0.0874 0.0950 0.058 Uiso 1 1 calc R
H18C H 0.4387 -0.0367 0.0726 0.058 Uiso 1 1 calc R
C19 C 0.5722(2) -0.0251(4) 0.0672(2) 0.0402(13) Uani 1 1 d .
H19A H 0.6119 -0.0232 0.0712 0.060 Uiso 1 1 calc R
H19B H 0.5552 0.0324 0.0405 0.060 Uiso 1 1 calc R
H19C H 0.5584 -0.1017 0.0551 0.060 Uiso 1 1 calc R
C20 C 0.64971(19) -0.0639(4) 0.1834(2) 0.0378(12) Uani 1 1 d .
H20A H 0.6659 -0.0471 0.1526 0.057 Uiso 1 1 calc R
H20B H 0.6492 -0.1473 0.1890 0.057 Uiso 1 1 calc R
H20C H 0.6714 -0.0270 0.2158 0.057 Uiso 1 1 calc R
C21 C 0.64222(17) 0.3270(4) 0.05771(16) 0.0218(8) Uani 1 1 d .
C22 C 0.68743(16) 0.2907(4) 0.09924(17) 0.0229(8) Uani 1 1 d .
C23 C 0.70618(17) 0.3879(4) 0.13185(17) 0.0231(8) Uani 1 1 d .
C24 C 0.67320(18) 0.4845(4) 0.11056(18) 0.0256(9) Uani 1 1 d .
C25 C 0.63379(18) 0.4462(4) 0.06428(17) 0.0247(9) Uani 1 1 d .
C26 C 0.6137(2) 0.2552(5) 0.01061(19) 0.0366(11) Uani 1 1 d .
H26A H 0.6109 0.1756 0.0224 0.055 Uiso 1 1 calc R
H26B H 0.6347 0.2571 -0.0175 0.055 Uiso 1 1 calc R
H26C H 0.5771 0.2861 -0.0037 0.055 Uiso 1 1 calc R
C27 C 0.7135(2) 0.1746(4) 0.1049(2) 0.0335(11) Uani 1 1 d .
H27A H 0.6860 0.1161 0.0905 0.050 Uiso 1 1 calc R
H27B H 0.7291 0.1589 0.1430 0.050 Uiso 1 1 calc R
H27C H 0.7426 0.1725 0.0848 0.050 Uiso 1 1 calc R
C28 C 0.75614(19) 0.3909(5) 0.1773(2) 0.0373(12) Uani 1 1 d .
H28A H 0.7533 0.4555 0.2013 0.056 Uiso 1 1 calc R
H28B H 0.7888 0.4006 0.1626 0.056 Uiso 1 1 calc R
H28C H 0.7588 0.3187 0.1976 0.056 Uiso 1 1 calc R
C29 C 0.6849(2) 0.6077(4) 0.1280(2) 0.0402(13) Uani 1 1 d .
H29A H 0.6525 0.6549 0.1140 0.060 Uiso 1 1 calc R
H29B H 0.7156 0.6364 0.1138 0.060 Uiso 1 1 calc R
H29C H 0.6942 0.6117 0.1674 0.060 Uiso 1 1 calc R
C30 C 0.5921(2) 0.5187(5) 0.0278(2) 0.0394(12) Uani 1 1 d .
H30A H 0.5854 0.5886 0.0468 0.059 Uiso 1 1 calc R
H30B H 0.5580 0.4752 0.0167 0.059 Uiso 1 1 calc R
H30C H 0.6057 0.5398 -0.0041 0.059 Uiso 1 1 calc R
C31 C 0.61986(18) 0.3259(4) 0.32105(17) 0.0235(8) Uani 1 1 d .
C32 C 0.56404(18) 0.3615(4) 0.31068(17) 0.0250(9) Uani 1 1 d .
C33 C 0.55965(17) 0.4760(4) 0.29093(17) 0.0241(9) Uani 1 1 d .
C34 C 0.61384(18) 0.5118(4) 0.28713(17) 0.0245(9) Uani 1 1 d .
C35 C 0.65047(17) 0.4182(4) 0.30596(17) 0.0225(8) Uani 1 1 d .
C36 C 0.6439(2) 0.2170(4) 0.3479(2) 0.0339(11) Uani 1 1 d .
H36A H 0.6150 0.1594 0.3458 0.051 Uiso 1 1 calc R
H36B H 0.6608 0.2326 0.3857 0.051 Uiso 1 1 calc R
H36C H 0.6717 0.1877 0.3296 0.051 Uiso 1 1 calc R
C37 C 0.5175(2) 0.2910(4) 0.3223(2) 0.0361(11) Uani 1 1 d .
H37A H 0.5248 0.2091 0.3181 0.054 Uiso 1 1 calc R
H37B H 0.4834 0.3126 0.2972 0.054 Uiso 1 1 calc R
H37C H 0.5140 0.3057 0.3593 0.054 Uiso 1 1 calc R
C38 C 0.5101(2) 0.5498(4) 0.2788(2) 0.0362(11) Uani 1 1 d .
H38A H 0.5126 0.6035 0.2498 0.054 Uiso 1 1 calc R
H38B H 0.5075 0.5932 0.3111 0.054 Uiso 1 1 calc R
H38C H 0.4776 0.5014 0.2675 0.054 Uiso 1 1 calc R
C39 C 0.6297(2) 0.6314(4) 0.2743(2) 0.0355(11) Uani 1 1 d .
H39A H 0.5984 0.6691 0.2506 0.053 Uiso 1 1 calc R
H39B H 0.6602 0.6275 0.2562 0.053 Uiso 1 1 calc R
H39C H 0.6408 0.6756 0.3077 0.053 Uiso 1 1 calc R
C40 C 0.71148(18) 0.4227(5) 0.3153(2) 0.0351(11) Uani 1 1 d .
H40A H 0.7221 0.4832 0.2928 0.053 Uiso 1 1 calc R
H40B H 0.7252 0.3484 0.3059 0.053 Uiso 1 1 calc R
H40C H 0.7271 0.4396 0.3533 0.053 Uiso 1 1 calc R
C41 C 0.70185(15) 0.2056(3) 0.63246(17) 0.0188(8) Uani 1 1 d .
C44 C 0.57765(18) 0.2678(4) 0.48674(18) 0.0270(9) Uani 1 1 d .
H44A H 0.5525 0.2123 0.4973 0.040 Uiso 1 1 calc R
H44B H 0.5846 0.2458 0.4517 0.040 Uiso 1 1 calc R
H44C H 0.5613 0.3447 0.4842 0.040 Uiso 1 1 calc R
C42 C 0.63107(16) 0.2684(3) 0.52858(15) 0.0181(8) Uani 1 1 d .
C43 C 0.66410(15) 0.3670(3) 0.54100(14) 0.0155(7) Uani 1 1 d .
C45 C 0.65630(16) 0.4773(3) 0.51180(16) 0.0178(7) Uani 1 1 d .
C46 C 0.64840(19) 0.4781(4) 0.45571(17) 0.0268(9) Uani 1 1 d .
H46 H 0.6454 0.4072 0.4367 0.032 Uiso 1 1 calc R
C47 C 0.6448(2) 0.5815(4) 0.4272(2) 0.0343(11) Uani 1 1 d .
H47 H 0.6395 0.5806 0.3891 0.041 Uiso 1 1 calc R
C48 C 0.64894(19) 0.6849(4) 0.4544(2) 0.0307(10) Uani 1 1 d .
H48 H 0.6469 0.7552 0.4350 0.037 Uiso 1 1 calc R
C49 C 0.6560(2) 0.6867(4) 0.50976(19) 0.0304(10) Uani 1 1 d .
H49 H 0.6584 0.7579 0.5285 0.036 Uiso 1 1 calc R
C50 C 0.65960(18) 0.5830(3) 0.53787(18) 0.0259(9) Uani 1 1 d .
H50 H 0.6644 0.5846 0.5759 0.031 Uiso 1 1 calc R
C51 C 0.69255(17) -0.0137(3) 0.51093(18) 0.0222(8) Uani 1 1 d .
C52 C 0.71561(17) -0.0409(3) 0.56642(19) 0.0246(9) Uani 1 1 d .
C53 C 0.67168(19) -0.0534(3) 0.59289(17) 0.0248(9) Uani 1 1 d .
C54 C 0.62146(17) -0.0336(3) 0.55351(18) 0.0230(8) Uani 1 1 d .
C55 C 0.63497(16) -0.0121(3) 0.50318(17) 0.0210(8) Uani 1 1 d .
C56 C 0.72367(19) -0.0059(4) 0.46693(19) 0.0303(10) Uani 1 1 d .
H56A H 0.7600 0.0265 0.4815 0.046 Uiso 1 1 calc R
H56B H 0.7038 0.0438 0.4380 0.046 Uiso 1 1 calc R
H56C H 0.7275 -0.0829 0.4526 0.046 Uiso 1 1 calc R
C57 C 0.77411(19) -0.0705(4) 0.5893(2) 0.0377(12) Uani 1 1 d .
H57A H 0.7977 -0.0207 0.5732 0.057 Uiso 1 1 calc R
H57B H 0.7806 -0.1511 0.5812 0.057 Uiso 1 1 calc R
H57C H 0.7825 -0.0592 0.6283 0.057 Uiso 1 1 calc R
C58 C 0.6771(2) -0.0910(4) 0.6499(2) 0.0391(12) Uani 1 1 d .
H58A H 0.6454 -0.0638 0.6631 0.059 Uiso 1 1 calc R
H58B H 0.7106 -0.0587 0.6723 0.059 Uiso 1 1 calc R
H58C H 0.6787 -0.1752 0.6518 0.059 Uiso 1 1 calc R
C59 C 0.5647(2) -0.0552(4) 0.5613(2) 0.0382(12) Uani 1 1 d .
H59A H 0.5647 -0.0506 0.5997 0.057 Uiso 1 1 calc R
H59B H 0.5526 -0.1320 0.5477 0.057 Uiso 1 1 calc R
H59C H 0.5398 0.0028 0.5415 0.057 Uiso 1 1 calc R
C60 C 0.59465(19) -0.0015(4) 0.44998(19) 0.0309(10) Uani 1 1 d .
H60A H 0.5607 0.0330 0.4556 0.046 Uiso 1 1 calc R
H60B H 0.5869 -0.0780 0.4339 0.046 Uiso 1 1 calc R
H60C H 0.6101 0.0474 0.4258 0.046 Uiso 1 1 calc R
C61 C 0.80866(17) 0.3832(4) 0.65457(18) 0.0252(9) Uani 1 1 d .
C62 C 0.82563(17) 0.2847(4) 0.62960(19) 0.0262(9) Uani 1 1 d .
C63 C 0.82002(17) 0.3121(4) 0.5731(2) 0.0303(10) Uani 1 1 d .
C64 C 0.80234(18) 0.4274(4) 0.56496(19) 0.0309(10) Uani 1 1 d .
C65 C 0.79443(17) 0.4719(4) 0.6145(2) 0.0279(10) Uani 1 1 d .
C66 C 0.8119(2) 0.3957(5) 0.71375(19) 0.0398(12) Uani 1 1 d .
H66A H 0.7847 0.4520 0.7196 0.060 Uiso 1 1 calc R
H66B H 0.8485 0.4220 0.7317 0.060 Uiso 1 1 calc R
H66C H 0.8045 0.3212 0.7287 0.060 Uiso 1 1 calc R
C67 C 0.8485(2) 0.1777(5) 0.6582(3) 0.0457(14) Uani 1 1 d .
H67A H 0.8486 0.1162 0.6319 0.069 Uiso 1 1 calc R
H67B H 0.8260 0.1544 0.6833 0.069 Uiso 1 1 calc R
H67C H 0.8860 0.1920 0.6783 0.069 Uiso 1 1 calc R
C68 C 0.8356(2) 0.2353(6) 0.5321(2) 0.0514(16) Uani 1 1 d .
H68A H 0.8340 0.1549 0.5432 0.077 Uiso 1 1 calc R
H68B H 0.8728 0.2536 0.5288 0.077 Uiso 1 1 calc R
H68C H 0.8102 0.2468 0.4972 0.077 Uiso 1 1 calc R
C69 C 0.7950(2) 0.4921(5) 0.5129(2) 0.0506(15) Uani 1 1 d .
H69A H 0.7667 0.5509 0.5112 0.076 Uiso 1 1 calc R
H69B H 0.7840 0.4386 0.4827 0.076 Uiso 1 1 calc R
H69C H 0.8296 0.5291 0.5108 0.076 Uiso 1 1 calc R
C70 C 0.7841(2) 0.5961(4) 0.6267(3) 0.0478(15) Uani 1 1 d .
H70A H 0.7635 0.5995 0.6551 0.072 Uiso 1 1 calc R
H70B H 0.7630 0.6333 0.5941 0.072 Uiso 1 1 calc R
H70C H 0.8191 0.6359 0.6387 0.072 Uiso 1 1 calc R
C71 C 0.55149(18) 0.3139(4) 0.6208(2) 0.0346(11) Uani 1 1 d .
C72 C 0.56679(18) 0.4308(4) 0.61909(19) 0.0297(10) Uani 1 1 d .
C73 C 0.61053(18) 0.4528(4) 0.66341(19) 0.0299(10) Uani 1 1 d .
C74 C 0.6225(2) 0.3498(4) 0.69323(19) 0.0324(11) Uani 1 1 d .
C75 C 0.5859(2) 0.2638(4) 0.6678(2) 0.0370(12) Uani 1 1 d .
C76 C 0.5021(2) 0.2587(7) 0.5854(3) 0.074(2) Uani 1 1 d .
H76A H 0.5099 0.1776 0.5796 0.111 Uiso 1 1 calc R
H76B H 0.4930 0.2986 0.5507 0.111 Uiso 1 1 calc R
H76C H 0.4711 0.2639 0.6028 0.111 Uiso 1 1 calc R
C77 C 0.5376(3) 0.5174(6) 0.5782(2) 0.0579(18) Uani 1 1 d .
H77A H 0.5368 0.4891 0.5418 0.087 Uiso 1 1 calc R
H77B H 0.5570 0.5911 0.5837 0.087 Uiso 1 1 calc R
H77C H 0.5001 0.5279 0.5826 0.087 Uiso 1 1 calc R
C78 C 0.6353(3) 0.5691(5) 0.6804(3) 0.0527(17) Uani 1 1 d .
H78A H 0.6747 0.5606 0.6947 0.079 Uiso 1 1 calc R
H78B H 0.6184 0.6012 0.7084 0.079 Uiso 1 1 calc R
H78C H 0.6288 0.6208 0.6493 0.079 Uiso 1 1 calc R
C79 C 0.6627(3) 0.3382(7) 0.7469(2) 0.068(2) Uani 1 1 d .
H79A H 0.6759 0.2588 0.7516 0.101 Uiso 1 1 calc R
H79B H 0.6445 0.3581 0.7760 0.101 Uiso 1 1 calc R
H79C H 0.6935 0.3904 0.7479 0.101 Uiso 1 1 calc R
C80 C 0.5788(4) 0.1462(5) 0.6893(3) 0.082(3) Uani 1 1 d .
H80A H 0.5599 0.0966 0.6599 0.123 Uiso 1 1 calc R
H80B H 0.5572 0.1515 0.7168 0.123 Uiso 1 1 calc R
H80C H 0.6147 0.1134 0.7053 0.123 Uiso 1 1 calc R
H3 H 0.634(2) 0.428(5) 0.196(2) 0.046(16) Uiso 1 1 d .
H2 H 0.532(2) 0.262(5) 0.208(2) 0.052(17) Uiso 1 1 d .
H1 H 0.6718(17) 0.206(3) 0.2225(16) 0.013(10) Uiso 1 1 d .
H43 H 0.6965(16) 0.394(3) 0.6273(16) 0.010(10) Uiso 1 1 d .
H42 H 0.717(2) 0.216(5) 0.537(2) 0.049(16) Uiso 1 1 d .
H41 H 0.7182(15) 0.164(3) 0.6688(15) 0.000(8) Uiso 1 1 d .

loop_
_atom_site_aniso_label
_atom_site_aniso_U_11
_atom_site_aniso_U_22
_atom_site_aniso_U_33
_atom_site_aniso_U_23
_atom_site_aniso_U_13
_atom_site_aniso_U_12
Ru1 0.01569(14) 0.01419(14) 0.01828(15) -0.00014(12) 0.00402(11) -0.00063(11)
Ru2 0.01374(14) 0.01663(15) 0.01801(15) 0.00066(12) 0.00548(11) -0.00007(11)
Ru3 0.01670(15) 0.01587(15) 0.01845(16) -0.00133(12) 0.00655(12) 0.00009(11)
Ru4 0.01397(14) 0.01355(14) 0.02178(16) -0.00026(12) 0.00530(12) 0.00044(10)
Ru6 0.01391(14) 0.01666(15) 0.02186(16) -0.00067(13) 0.00645(12) -0.00075(11)
Ru5 0.01486(14) 0.01754(15) 0.01984(16) -0.00013(12) 0.00717(12) 0.00231(11)
C1 0.0142(18) 0.0193(18) 0.0187(19) -0.0020(16) 0.0037(15) 0.0004(14)
C4 0.027(2) 0.025(2) 0.027(2) -0.0015(19) -0.0027(18) -0.0032(17)
C2 0.0165(18) 0.0176(18) 0.0205(19) 0.0019(16) 0.0035(15) -0.0018(14)
C3 0.0157(17) 0.0139(17) 0.0224(19) 0.0033(15) 0.0079(15) -0.0005(13)
C5 0.0183(19) 0.0183(18) 0.023(2) 0.0011(16) 0.0079(16) 0.0030(14)
C6 0.020(2) 0.022(2) 0.032(2) 0.0055(18) 0.0044(17) -0.0020(16)
C7 0.034(3) 0.0147(19) 0.043(3) 0.0039(19) 0.009(2) 0.0002(17)
C8 0.032(2) 0.022(2) 0.038(3) -0.002(2) 0.007(2) 0.0104(18)
C9 0.018(2) 0.032(2) 0.044(3) 0.000(2) 0.0048(19) 0.0068(17)
C10 0.0172(19) 0.023(2) 0.039(3) 0.0035(19) 0.0074(18) -0.0013(16)
C11 0.026(2) 0.0144(18) 0.025(2) -0.0029(16) 0.0040(17) 0.0001(15)
C12 0.0161(18) 0.0154(18) 0.033(2) -0.0001(17) 0.0043(16) -0.0040(14)
C13 0.027(2) 0.0140(18) 0.029(2) 0.0019(17) 0.0004(17) -0.0042(15)
C14 0.031(2) 0.022(2) 0.024(2) 0.0013(18) 0.0062(18) -0.0053(17)
C15 0.020(2) 0.0124(18) 0.039(3) -0.0003(18) 0.0023(18) 0.0000(14)
C16 0.054(3) 0.026(2) 0.021(2) 0.0089(19) 0.005(2) -0.004(2)
C17 0.023(2) 0.028(2) 0.057(3) -0.001(2) 0.018(2) -0.0038(18)
C18 0.036(3) 0.031(2) 0.040(3) 0.006(2) -0.013(2) -0.006(2)
C19 0.066(4) 0.030(3) 0.031(3) -0.012(2) 0.023(3) -0.010(2)
C20 0.023(2) 0.029(2) 0.061(4) 0.001(2) 0.009(2) 0.0086(18)
C21 0.0205(19) 0.028(2) 0.0193(19) 0.0016(17) 0.0091(16) -0.0006(16)
C22 0.0184(19) 0.030(2) 0.023(2) -0.0002(18) 0.0115(16) 0.0012(16)
C23 0.0178(19) 0.032(2) 0.021(2) -0.0017(18) 0.0083(16) -0.0047(16)
C24 0.028(2) 0.024(2) 0.030(2) 0.0003(18) 0.0164(19) -0.0038(17)
C25 0.026(2) 0.029(2) 0.022(2) 0.0086(18) 0.0130(17) 0.0027(17)
C26 0.034(3) 0.050(3) 0.026(2) -0.006(2) 0.007(2) -0.005(2)
C27 0.029(2) 0.038(3) 0.038(3) -0.003(2) 0.016(2) 0.011(2)
C28 0.020(2) 0.059(3) 0.032(3) -0.004(2) 0.0059(19) -0.007(2)
C29 0.045(3) 0.026(2) 0.058(3) -0.006(2) 0.029(3) -0.011(2)
C30 0.035(3) 0.048(3) 0.036(3) 0.021(2) 0.010(2) 0.007(2)
C31 0.029(2) 0.025(2) 0.0170(19) -0.0026(17) 0.0065(17) -0.0010(17)
C32 0.026(2) 0.031(2) 0.021(2) -0.0068(18) 0.0126(17) -0.0027(17)
C33 0.024(2) 0.027(2) 0.024(2) -0.0077(18) 0.0103(17) 0.0035(16)
C34 0.031(2) 0.020(2) 0.025(2) -0.0052(17) 0.0110(18) -0.0022(16)
C35 0.023(2) 0.023(2) 0.022(2) -0.0030(17) 0.0053(16) -0.0029(16)
C36 0.042(3) 0.030(2) 0.030(2) 0.001(2) 0.007(2) 0.002(2)
C37 0.034(3) 0.043(3) 0.037(3) -0.004(2) 0.019(2) -0.007(2)
C38 0.039(3) 0.039(3) 0.035(3) 0.000(2) 0.016(2) 0.016(2)
C39 0.049(3) 0.026(2) 0.031(3) -0.008(2) 0.009(2) -0.006(2)
C40 0.022(2) 0.046(3) 0.036(3) -0.006(2) 0.003(2) -0.007(2)
C41 0.0123(17) 0.0201(19) 0.025(2) 0.0068(16) 0.0056(15) 0.0031(14)
C44 0.025(2) 0.027(2) 0.028(2) 0.0023(19) 0.0043(18) 0.0041(17)
C42 0.0199(19) 0.0178(18) 0.0162(18) -0.0034(15) 0.0036(15) 0.0025(14)
C43 0.0195(18) 0.0198(18) 0.0090(16) 0.0014(14) 0.0069(14) 0.0023(14)
C45 0.0204(19) 0.0153(17) 0.0189(19) 0.0001(15) 0.0070(15) 0.0025(14)
C46 0.040(3) 0.019(2) 0.021(2) -0.0030(17) 0.0059(19) -0.0008(18)
C47 0.050(3) 0.027(2) 0.025(2) 0.004(2) 0.007(2) -0.001(2)
C48 0.035(3) 0.018(2) 0.039(3) 0.0080(19) 0.005(2) 0.0010(17)
C49 0.045(3) 0.0158(19) 0.030(2) -0.0006(18) 0.009(2) 0.0016(18)
C50 0.032(2) 0.0183(19) 0.027(2) 0.0004(18) 0.0077(19) -0.0041(17)
C51 0.022(2) 0.0150(18) 0.031(2) -0.0004(17) 0.0095(17) -0.0012(15)
C52 0.020(2) 0.0131(18) 0.039(3) 0.0001(18) 0.0030(18) 0.0018(15)
C53 0.036(2) 0.0160(19) 0.023(2) 0.0005(17) 0.0071(18) -0.0004(17)
C54 0.021(2) 0.0195(19) 0.031(2) -0.0013(18) 0.0107(17) -0.0042(15)
C55 0.0212(19) 0.0117(17) 0.031(2) 0.0004(16) 0.0070(17) -0.0042(14)
C56 0.035(2) 0.027(2) 0.034(3) -0.010(2) 0.019(2) -0.0063(19)
C57 0.023(2) 0.028(2) 0.056(3) 0.001(2) -0.003(2) 0.0066(18)
C58 0.056(3) 0.031(3) 0.030(3) 0.007(2) 0.008(2) -0.003(2)
C59 0.029(3) 0.039(3) 0.050(3) -0.006(2) 0.016(2) -0.011(2)
C60 0.031(2) 0.028(2) 0.031(2) -0.003(2) 0.0016(19) -0.0021(18)
C61 0.019(2) 0.031(2) 0.026(2) -0.0088(19) 0.0051(17) -0.0041(16)
C62 0.0154(19) 0.027(2) 0.034(2) -0.0037(19) 0.0014(17) -0.0029(16)
C63 0.016(2) 0.040(3) 0.037(3) -0.017(2) 0.0124(18) -0.0081(18)
C64 0.020(2) 0.041(3) 0.033(2) 0.000(2) 0.0085(19) -0.0121(18)
C65 0.017(2) 0.023(2) 0.044(3) -0.004(2) 0.0072(19) -0.0082(16)
C66 0.029(3) 0.065(4) 0.026(2) -0.008(2) 0.006(2) -0.006(2)
C67 0.023(2) 0.041(3) 0.067(4) 0.000(3) -0.003(2) 0.006(2)
C68 0.026(3) 0.079(4) 0.055(4) -0.039(3) 0.021(3) -0.014(3)
C69 0.039(3) 0.069(4) 0.044(3) 0.020(3) 0.012(3) -0.023(3)
C70 0.037(3) 0.024(2) 0.078(4) -0.010(3) 0.003(3) -0.007(2)
C71 0.020(2) 0.042(3) 0.046(3) -0.020(2) 0.017(2) -0.0035(19)
C72 0.023(2) 0.036(2) 0.031(2) -0.005(2) 0.0103(19) 0.0149(18)
C73 0.022(2) 0.036(2) 0.036(3) -0.013(2) 0.0163(19) 0.0001(18)
C74 0.031(2) 0.047(3) 0.023(2) 0.000(2) 0.0140(19) 0.011(2)
C75 0.043(3) 0.030(2) 0.051(3) -0.003(2) 0.037(3) 0.001(2)
C76 0.022(3) 0.108(6) 0.098(6) -0.063(5) 0.026(3) -0.019(3)
C77 0.058(4) 0.071(4) 0.045(3) 0.006(3) 0.011(3) 0.046(3)
C78 0.056(4) 0.050(3) 0.064(4) -0.031(3) 0.037(3) -0.019(3)
C79 0.052(4) 0.127(6) 0.023(3) 0.000(3) 0.008(3) 0.038(4)
C80 0.131(7) 0.039(3) 0.110(6) 0.020(4) 0.101(6) 0.007(4)

loop_
_atom_type_symbol
_atom_type_description
_atom_type_scat_dispersion_real
_atom_type_scat_dispersion_imag
_atom_type_scat_source
C C 0.0033 0.0016 'International Tables Vol C Tables 4.2.6.8 and 6.1.1.4'
H H 0.0000 0.0000 'International Tables Vol C Tables 4.2.6.8 and 6.1.1.4'
Ru Ru -1.2594 0.8363 'International Tables Vol C Tables 4.2.6.8 and 6.1.1.4'

loop_
_geom_angle_atom_site_label_1
_geom_angle_atom_site_label_2
_geom_angle_atom_site_label_3
_geom_angle
C1 Ru1 C2 94.87(16)
C1 Ru1 C11 108.30(16)
C2 Ru1 C11 154.69(15)
C1 Ru1 C12 142.62(16)
C2 Ru1 C12 117.53(15)
C11 Ru1 C12 37.25(15)
C1 Ru1 C15 99.99(16)
C2 Ru1 C15 149.37(17)
C11 Ru1 C15 36.98(15)
C12 Ru1 C15 61.70(15)
C1 Ru1 C14 124.70(16)
C2 Ru1 C14 113.26(16)
C11 Ru1 C14 61.56(15)
C12 Ru1 C14 60.92(15)
C15 Ru1 C14 37.11(16)
C1 Ru1 C13 160.04(15)
C2 Ru1 C13 99.60(15)
C11 Ru1 C13 60.92(15)
C12 Ru1 C13 35.96(15)
C15 Ru1 C13 60.98(15)
C14 Ru1 C13 36.12(15)
C1 Ru1 Ru2 47.96(12)
C2 Ru1 Ru2 51.39(11)
C11 Ru1 Ru2 153.91(11)
C12 Ru1 Ru2 168.72(11)
C15 Ru1 Ru2 125.92(11)
C14 Ru1 Ru2 118.94(11)
C13 Ru1 Ru2 136.89(11)
C1 Ru1 Ru3 46.59(11)
C2 Ru1 Ru3 71.95(11)
C11 Ru1 Ru3 117.01(11)
C12 Ru1 Ru3 123.99(11)
C15 Ru1 Ru3 136.24(12)
C14 Ru1 Ru3 171.12(12)
C13 Ru1 Ru3 152.19(11)
Ru2 Ru1 Ru3 57.955(13)
C1 Ru2 C3 90.54(15)
C1 Ru2 C2 87.94(15)
C3 Ru2 C2 37.68(14)
C1 Ru2 C23 101.43(16)
C3 Ru2 C23 149.82(15)
C2 Ru2 C23 166.57(15)
C1 Ru2 C22 99.41(15)
C3 Ru2 C22 165.80(16)
C2 Ru2 C22 131.96(16)
C23 Ru2 C22 37.45(15)
C1 Ru2 C21 129.25(15)
C3 Ru2 C21 128.59(15)
C2 Ru2 C21 104.28(15)
C23 Ru2 C21 62.33(15)
C22 Ru2 C21 37.49(15)
C1 Ru2 C24 133.33(16)
C3 Ru2 C24 117.14(15)
C2 Ru2 C24 137.16(16)
C23 Ru2 C24 37.43(16)
C22 Ru2 C24 62.37(15)
C21 Ru2 C24 61.80(15)
C1 Ru2 C25 161.03(15)
C3 Ru2 C25 108.43(15)
C2 Ru2 C25 106.95(15)
C23 Ru2 C25 62.03(16)
C22 Ru2 C25 61.95(15)
C21 Ru2 C25 36.59(15)
C24 Ru2 C25 36.93(16)
C1 Ru2 Ru3 48.26(10)
C3 Ru2 Ru3 50.27(11)
C2 Ru2 Ru3 72.13(11)
C23 Ru2 Ru3 121.30(11)
C22 Ru2 Ru3 143.21(11)
C21 Ru2 Ru3 175.14(11)
C24 Ru2 Ru3 123.05(11)
C25 Ru2 Ru3 147.07(11)
C1 Ru2 Ru1 45.07(11)
C3 Ru2 Ru1 69.01(10)
C2 Ru2 Ru1 46.83(10)
C23 Ru2 Ru1 137.23(12)
C22 Ru2 Ru1 111.35(11)
C21 Ru2 Ru1 113.78(11)
C24 Ru2 Ru1 173.71(11)
C25 Ru2 Ru1 141.87(12)
Ru3 Ru2 Ru1 61.402(12)
C1 Ru3 C3 92.69(15)
C1 Ru3 C35 103.27(16)
C3 Ru3 C35 146.56(15)
C1 Ru3 C31 101.05(16)
C3 Ru3 C31 163.79(15)
C35 Ru3 C31 37.44(15)
C1 Ru3 C34 135.29(16)
C3 Ru3 C34 112.68(15)
C35 Ru3 C34 37.85(16)
C31 Ru3 C34 62.64(15)
C1 Ru3 C32 129.97(16)
C3 Ru3 C32 126.64(15)
C35 Ru3 C32 62.17(15)
C31 Ru3 C32 37.16(16)
C34 Ru3 C32 61.89(15)
C1 Ru3 C33 162.84(16)
C3 Ru3 C33 104.46(15)
C35 Ru3 C33 62.45(15)
C31 Ru3 C33 61.90(16)
C34 Ru3 C33 37.31(15)
C32 Ru3 C33 36.44(16)
C1 Ru3 Ru2 49.30(11)
C3 Ru3 Ru2 51.70(10)
C35 Ru3 Ru2 120.91(11)
C31 Ru3 Ru2 144.49(11)
C34 Ru3 Ru2 121.13(11)
C32 Ru3 Ru2 176.72(11)
C33 Ru3 Ru2 145.08(11)
C1 Ru3 Ru1 44.71(11)
C3 Ru3 Ru1 69.10(10)
C35 Ru3 Ru1 140.80(11)
C31 Ru3 Ru1 115.38(11)
C34 Ru3 Ru1 177.98(11)
C32 Ru3 Ru1 116.37(11)
C33 Ru3 Ru1 141.87(11)
Ru2 Ru3 Ru1 60.643(12)
C41 Ru4 C42 94.80(16)
C41 Ru4 C52 107.48(16)
C42 Ru4 C52 156.04(16)
C41 Ru4 C53 99.58(16)
C42 Ru4 C53 148.36(16)
C52 Ru4 C53 37.00(15)
C41 Ru4 C51 141.85(16)
C42 Ru4 C51 118.72(15)
C52 Ru4 C51 37.34(16)
C53 Ru4 C51 61.71(15)
C41 Ru4 C54 124.77(16)
C42 Ru4 C54 112.48(16)
C52 Ru4 C54 61.71(15)
C53 Ru4 C54 37.23(16)
C51 Ru4 C54 60.92(14)
C41 Ru4 C55 159.88(15)
C42 Ru4 C55 99.84(15)
C52 Ru4 C55 61.13(15)
C53 Ru4 C55 61.06(15)
C51 Ru4 C55 36.06(14)
C54 Ru4 C55 36.06(14)
C41 Ru4 Ru5 47.63(11)
C42 Ru4 Ru5 51.59(11)
C52 Ru4 Ru5 152.37(12)
C53 Ru4 Ru5 124.58(11)
C51 Ru4 Ru5 170.06(11)
C54 Ru4 Ru5 118.42(10)
C55 Ru4 Ru5 137.29(10)
C41 Ru4 Ru6 46.54(11)
C42 Ru4 Ru6 72.03(11)
C52 Ru4 Ru6 117.37(11)
C53 Ru4 Ru6 136.55(12)
C51 Ru4 Ru6 124.34(10)
C54 Ru4 Ru6 171.25(11)
C55 Ru4 Ru6 152.32(10)
Ru5 Ru4 Ru6 57.822(14)
C41 Ru6 C43 92.86(15)
C41 Ru6 C61 104.28(17)
C43 Ru6 C61 145.82(16)
C41 Ru6 C62 100.22(16)
C43 Ru6 C62 164.57(15)
C61 Ru6 C62 37.36(16)
C41 Ru6 C63 128.48(17)
C43 Ru6 C63 126.67(16)
C61 Ru6 C63 62.76(16)
C62 Ru6 C63 37.94(17)
C41 Ru6 C65 137.31(18)
C43 Ru6 C65 112.38(16)
C61 Ru6 C65 37.81(17)
C62 Ru6 C65 62.45(16)
C63 Ru6 C65 61.86(16)
C41 Ru6 C64 162.23(17)
C43 Ru6 C64 104.70(16)
C61 Ru6 C64 62.19(17)
C62 Ru6 C64 62.01(17)
C63 Ru6 C64 36.52(18)
C65 Ru6 C64 36.70(17)
C41 Ru6 Ru5 49.08(11)
C43 Ru6 Ru5 52.05(9)
C61 Ru6 Ru5 121.31(11)
C62 Ru6 Ru5 143.36(12)
C63 Ru6 Ru5 175.03(11)
C65 Ru6 Ru5 123.06(11)
C64 Ru6 Ru5 146.84(13)
C41 Ru6 Ru4 44.69(12)
C43 Ru6 Ru4 69.42(10)
C61 Ru6 Ru4 141.63(12)
C62 Ru6 Ru4 114.90(11)
C63 Ru6 Ru4 114.38(12)
C65 Ru6 Ru4 176.23(11)
C64 Ru6 Ru4 140.10(12)
Ru5 Ru6 Ru4 60.701(12)
C41 Ru5 C43 90.57(15)
C41 Ru5 C42 88.12(16)
C43 Ru5 C42 37.93(14)
C41 Ru5 C75 102.20(18)
C43 Ru5 C75 162.06(19)
C42 Ru5 C75 128.87(18)
C41 Ru5 C74 99.82(17)
C43 Ru5 C74 152.81(17)
C42 Ru5 C74 165.16(17)
C75 Ru5 C74 37.29(19)
C41 Ru5 C71 134.47(18)
C43 Ru5 C71 124.97(18)
C42 Ru5 C71 103.06(17)
C75 Ru5 C71 37.8(2)
C74 Ru5 C71 62.49(19)
C41 Ru5 C73 128.84(18)
C43 Ru5 C73 119.04(16)
C42 Ru5 C73 141.18(17)
C75 Ru5 C73 61.86(17)
C74 Ru5 C73 36.96(18)
C71 Ru5 C73 61.72(16)
C41 Ru5 C72 161.18(17)
C43 Ru5 C72 107.34(16)
C42 Ru5 C72 109.50(16)
C75 Ru5 C72 61.83(18)
C74 Ru5 C72 61.54(17)
C71 Ru5 C72 36.79(18)
C73 Ru5 C72 36.49(17)
C41 Ru5 Ru6 48.36(11)
C43 Ru5 Ru6 50.13(10)
C42 Ru5 Ru6 72.29(10)
C75 Ru5 Ru6 146.94(15)
C74 Ru5 Ru6 122.26(13)
C71 Ru5 Ru6 174.98(14)
C73 Ru5 Ru6 120.66(11)
C72 Ru5 Ru6 142.33(13)
C41 Ru5 Ru4 45.07(12)
C43 Ru5 Ru4 69.17(10)
C42 Ru5 Ru4 46.97(10)
C75 Ru5 Ru4 111.37(12)
C74 Ru5 Ru4 134.36(13)
C71 Ru5 Ru4 116.91(12)
C73 Ru5 Ru4 171.32(13)
C72 Ru5 Ru4 147.09(13)
Ru6 Ru5 Ru4 61.478(12)
Ru1 C1 Ru3 88.70(15)
Ru1 C1 Ru2 86.97(16)
Ru3 C1 Ru2 82.45(14)
C3 C2 C4 122.5(4)
C3 C2 Ru1 109.5(3)
C4 C2 Ru1 126.9(3)
C3 C2 Ru2 70.2(2)
C4 C2 Ru2 123.7(3)
Ru1 C2 Ru2 81.78(14)
C2 C3 C5 126.5(4)
C2 C3 Ru3 109.3(3)
C5 C3 Ru3 121.7(3)
C2 C3 Ru2 72.2(2)
C5 C3 Ru2 130.7(3)
Ru3 C3 Ru2 78.03(13)
C6 C5 C10 117.0(4)
C6 C5 C3 124.2(4)
C10 C5 C3 118.7(3)
C7 C6 C5 121.4(4)
C8 C7 C6 120.8(4)
C7 C8 C9 118.6(4)
C8 C9 C10 120.7(4)
C9 C10 C5 121.4(4)
C15 C11 C12 107.7(4)
C15 C11 C16 125.2(4)
C12 C11 C16 126.3(4)
C15 C11 Ru1 71.9(2)
C12 C11 Ru1 71.7(2)
C16 C11 Ru1 129.6(3)
C13 C12 C11 108.4(4)
C13 C12 C17 125.3(4)
C11 C12 C17 125.8(4)
C13 C12 Ru1 74.1(2)
C11 C12 Ru1 71.0(2)
C17 C12 Ru1 127.0(3)
C12 C13 C14 108.4(4)
C12 C13 C18 124.7(4)
C14 C13 C18 126.5(4)
C12 C13 Ru1 69.9(2)
C14 C13 Ru1 70.7(2)
C18 C13 Ru1 130.7(3)
C13 C14 C15 107.9(4)
C13 C14 C19 124.4(4)
C15 C14 C19 126.6(4)
C13 C14 Ru1 73.1(2)
C15 C14 Ru1 70.6(2)
C19 C14 Ru1 131.3(3)
C11 C15 C14 107.5(4)
C11 C15 C20 126.7(4)
C14 C15 C20 125.4(4)
C11 C15 Ru1 71.1(2)
C14 C15 Ru1 72.3(2)
C20 C15 Ru1 127.5(3)
C25 C21 C22 108.4(4)
C25 C21 C26 125.4(4)
C22 C21 C26 125.7(4)
C25 C21 Ru2 73.0(2)
C22 C21 Ru2 70.3(2)
C26 C21 Ru2 129.1(3)
C23 C22 C21 107.7(4)
C23 C22 C27 125.6(4)
C21 C22 C27 126.5(4)
C23 C22 Ru2 71.0(2)
C21 C22 Ru2 72.3(2)
C27 C22 Ru2 126.1(3)
C22 C23 C24 108.3(4)
C22 C23 C28 125.4(4)
C24 C23 C28 125.9(4)
C22 C23 Ru2 71.6(2)
C24 C23 Ru2 72.7(2)
C28 C23 Ru2 126.6(3)
C23 C24 C25 107.7(4)
C23 C24 C29 125.1(4)
C25 C24 C29 126.3(4)
C23 C24 Ru2 69.9(2)
C25 C24 Ru2 72.7(2)
C29 C24 Ru2 131.2(3)
C21 C25 C24 107.9(4)
C21 C25 C30 125.4(4)
C24 C25 C30 126.6(4)
C21 C25 Ru2 70.5(2)
C24 C25 Ru2 70.4(2)
C30 C25 Ru2 126.3(3)
C35 C31 C32 107.4(4)
C35 C31 C36 125.0(4)
C32 C31 C36 127.4(4)
C35 C31 Ru3 70.0(2)
C32 C31 Ru3 72.2(2)
C36 C31 Ru3 127.6(3)
C33 C32 C31 109.4(4)
C33 C32 C37 125.2(4)
C31 C32 C37 125.3(4)
C33 C32 Ru3 73.2(2)
C31 C32 Ru3 70.7(2)
C37 C32 Ru3 125.5(3)
C32 C33 C34 107.1(4)
C32 C33 C38 127.6(4)
C34 C33 C38 125.2(4)
C32 C33 Ru3 70.4(2)
C34 C33 Ru3 69.3(2)
C38 C33 Ru3 127.8(3)
C35 C34 C33 107.5(4)
C35 C34 C39 126.4(4)
C33 C34 C39 125.4(4)
C35 C34 Ru3 69.8(2)
C33 C34 Ru3 73.4(2)
C39 C34 Ru3 129.5(3)
C31 C35 C34 108.5(4)
C31 C35 C40 125.4(4)
C34 C35 C40 125.6(4)
C31 C35 Ru3 72.6(2)
C34 C35 Ru3 72.4(2)
C40 C35 Ru3 127.3(3)
Ru4 C41 Ru6 88.77(16)
Ru4 C41 Ru5 87.31(16)
Ru6 C41 Ru5 82.56(14)
C43 C42 C44 123.1(4)
C43 C42 Ru4 109.1(3)
C44 C42 Ru4 126.8(3)
C43 C42 Ru5 70.0(2)
C44 C42 Ru5 123.6(3)
Ru4 C42 Ru5 81.44(14)
C42 C43 C45 126.1(4)
C42 C43 Ru6 109.4(3)
C45 C43 Ru6 122.6(3)
C42 C43 Ru5 72.0(2)
C45 C43 Ru5 129.3(3)
Ru6 C43 Ru5 77.82(12)
C50 C45 C46 117.5(4)
C50 C45 C43 122.7(4)
C46 C45 C43 119.6(3)
C47 C46 C45 121.0(4)
C48 C47 C46 120.0(4)
C47 C48 C49 120.2(4)
C48 C49 C50 119.3(4)
C45 C50 C49 121.9(4)
C55 C51 C52 108.3(4)
C55 C51 C56 125.4(4)
C52 C51 C56 125.7(4)
C55 C51 Ru4 74.1(2)
C52 C51 Ru4 70.5(2)
C56 C51 Ru4 128.1(3)
C53 C52 C51 107.7(4)
C53 C52 C57 126.2(4)
C51 C52 C57 125.3(4)
C53 C52 Ru4 71.9(2)
C51 C52 Ru4 72.1(2)
C57 C52 Ru4 129.3(3)
C52 C53 C54 107.6(4)
C52 C53 C58 125.4(4)
C54 C53 C58 126.7(4)
C52 C53 Ru4 71.1(2)
C54 C53 Ru4 72.4(2)
C58 C53 Ru4 126.2(3)
C55 C54 C53 108.0(4)
C55 C54 C59 125.0(4)
C53 C54 C59 126.0(4)
C55 C54 Ru4 73.3(2)
C53 C54 Ru4 70.3(2)
C59 C54 Ru4 131.1(3)
C51 C55 C54 108.3(4)
C51 C55 C60 126.0(4)
C54 C55 C60 125.4(4)
C51 C55 Ru4 69.9(2)
C54 C55 Ru4 70.6(2)
C60 C55 Ru4 129.9(3)
C62 C61 C65 108.1(4)
C62 C61 C66 125.1(4)
C65 C61 C66 126.4(4)
C62 C61 Ru6 72.3(2)
C65 C61 Ru6 72.3(2)
C66 C61 Ru6 126.8(3)
C61 C62 C63 107.2(4)
C61 C62 C67 125.1(5)
C63 C62 C67 127.6(4)
C61 C62 Ru6 70.4(2)
C63 C62 Ru6 71.2(2)
C67 C62 Ru6 126.9(3)
C64 C63 C62 108.2(4)
C64 C63 C68 126.0(5)
C62 C63 C68 125.5(5)
C64 C63 Ru6 73.2(2)
C62 C63 Ru6 70.9(2)
C68 C63 Ru6 126.2(3)
C63 C64 C65 108.5(4)
C63 C64 C69 125.3(5)
C65 C64 C69 126.2(5)
C63 C64 Ru6 70.3(2)
C65 C64 Ru6 70.3(2)
C69 C64 Ru6 126.7(3)
C64 C65 C61 108.0(4)
C64 C65 C70 126.5(5)
C61 C65 C70 124.5(5)
C64 C65 Ru6 73.0(2)
C61 C65 Ru6 69.9(2)
C70 C65 Ru6 131.8(3)
C72 C71 C75 107.3(4)
C72 C71 C76 125.7(6)
C75 C71 C76 126.1(6)
C72 C71 Ru5 73.0(2)
C75 C71 Ru5 70.5(3)
C76 C71 Ru5 129.7(3)
C73 C72 C71 108.5(4)
C73 C72 C77 126.9(5)
C71 C72 C77 124.5(5)
C73 C72 Ru5 71.4(2)
C71 C72 Ru5 70.2(2)
C77 C72 Ru5 127.4(3)
C72 C73 C74 108.1(4)
C72 C73 C78 126.1(5)
C74 C73 C78 125.4(5)
C72 C73 Ru5 72.1(2)
C74 C73 Ru5 70.0(2)
C78 C73 Ru5 129.6(3)
C75 C74 C73 108.3(4)
C75 C74 C79 125.9(5)
C73 C74 C79 125.4(5)
C75 C74 Ru5 71.3(3)
C73 C74 Ru5 73.0(3)
C79 C74 Ru5 127.3(3)
C74 C75 C71 107.7(4)
C74 C75 C80 126.6(6)
C71 C75 C80 125.3(6)
C74 C75 Ru5 71.4(3)
C71 C75 Ru5 71.7(3)
C80 C75 Ru5 128.4(3)

loop_
_geom_bond_atom_site_label_1
_geom_bond_atom_site_label_2
_geom_bond_distance
Ru1 C1 1.951(4)
Ru1 C2 2.028(4)
Ru1 C11 2.238(4)
Ru1 C12 2.247(4)
Ru1 C15 2.249(4)
Ru1 C14 2.270(4)
Ru1 C13 2.301(4)
Ru1 Ru2 2.7521(5)
Ru1 Ru3 2.7724(5)
Ru2 C1 2.047(4)
Ru2 C3 2.147(4)
Ru2 C2 2.173(4)
Ru2 C23 2.206(4)
Ru2 C22 2.214(4)
Ru2 C21 2.240(4)
Ru2 C24 2.244(4)
Ru2 C25 2.273(4)
Ru2 Ru3 2.6765(5)
Ru3 C1 2.014(4)
Ru3 C3 2.104(4)
Ru3 C35 2.197(4)
Ru3 C31 2.231(4)
Ru3 C34 2.231(4)
Ru3 C32 2.251(4)
Ru3 C33 2.287(4)
Ru4 C41 1.950(4)
Ru4 C42 2.034(4)
Ru4 C52 2.236(4)
Ru4 C53 2.248(4)
Ru4 C51 2.257(4)
Ru4 C54 2.275(4)
Ru4 C55 2.311(4)
Ru4 Ru5 2.7508(5)
Ru4 Ru6 2.7715(5)
Ru6 C41 2.012(4)
Ru6 C43 2.096(4)
Ru6 C61 2.204(4)
Ru6 C62 2.229(4)
Ru6 C63 2.233(4)
Ru6 C65 2.236(4)
Ru6 C64 2.270(4)
Ru6 Ru5 2.6698(6)
Ru5 C41 2.035(4)
Ru5 C43 2.154(3)
Ru5 C42 2.180(4)
Ru5 C75 2.208(4)
Ru5 C74 2.210(4)
Ru5 C71 2.224(4)
Ru5 C73 2.250(4)
Ru5 C72 2.260(4)
C4 C2 1.507(6)
C2 C3 1.395(5)
C3 C5 1.478(5)
C5 C6 1.390(5)
C5 C10 1.401(5)
C6 C7 1.389(6)
C7 C8 1.383(6)
C8 C9 1.383(6)
C9 C10 1.384(6)
C11 C15 1.423(6)
C11 C12 1.432(6)
C11 C16 1.497(6)
C12 C13 1.405(6)
C12 C17 1.508(6)
C13 C14 1.418(6)
C13 C18 1.519(6)
C14 C15 1.438(6)
C14 C19 1.493(6)
C15 C20 1.488(6)
C21 C25 1.417(6)
C21 C22 1.432(6)
C21 C26 1.505(6)
C22 C23 1.419(6)
C22 C27 1.493(6)
C23 C24 1.428(6)
C23 C28 1.506(6)
C24 C25 1.431(6)
C24 C29 1.509(6)
C25 C30 1.495(6)
C31 C35 1.421(6)
C31 C32 1.428(6)
C31 C36 1.500(6)
C32 C33 1.419(6)
C32 C37 1.509(6)
C33 C34 1.446(6)
C33 C38 1.486(6)
C34 C35 1.437(6)
C34 C39 1.502(6)
C35 C40 1.497(6)
C44 C42 1.516(6)
C42 C43 1.409(5)
C43 C45 1.473(5)
C45 C50 1.390(6)
C45 C46 1.398(6)
C46 C47 1.397(6)
C47 C48 1.379(7)
C48 C49 1.383(7)
C49 C50 1.395(6)
C51 C55 1.415(6)
C51 C52 1.439(6)
C51 C56 1.506(6)
C52 C53 1.423(6)
C52 C57 1.494(6)
C53 C54 1.444(6)
C53 C58 1.495(6)
C54 C55 1.420(6)
C54 C59 1.503(6)
C55 C60 1.505(6)
C61 C62 1.420(6)
C61 C65 1.439(6)
C61 C66 1.499(6)
C62 C63 1.450(7)
C62 C67 1.491(7)
C63 C64 1.411(7)
C63 C68 1.492(6)
C64 C65 1.419(7)
C64 C69 1.501(7)
C65 C70 1.511(6)
C71 C72 1.415(7)
C71 C75 1.434(8)
C71 C76 1.505(7)
C72 C73 1.412(7)
C72 C77 1.515(7)
C73 C74 1.414(7)
C73 C78 1.510(7)
C74 C75 1.413(7)
C74 C79 1.513(7)
C75 C80 1.498(7)

loop_
_geom_torsion_atom_site_label_1
_geom_torsion_atom_site_label_2
_geom_torsion_atom_site_label_3
_geom_torsion_atom_site_label_4
_geom_torsion
C2 Ru1 Ru2 C1 150.0(2)
C11 Ru1 Ru2 C1 -28.4(3)
C12 Ru1 Ru2 C1 161.7(6)
C15 Ru1 Ru2 C1 -68.6(2)
C14 Ru1 Ru2 C1 -112.2(2)
C13 Ru1 Ru2 C1 -152.7(2)
Ru3 Ru1 Ru2 C1 58.18(15)
C1 Ru1 Ru2 C3 -113.39(19)
C2 Ru1 Ru2 C3 36.63(18)
C11 Ru1 Ru2 C3 -141.8(3)
C12 Ru1 Ru2 C3 48.3(6)
C15 Ru1 Ru2 C3 178.01(19)
C14 Ru1 Ru2 C3 134.45(18)
C13 Ru1 Ru2 C3 93.9(2)
Ru3 Ru1 Ru2 C3 -55.21(12)
C1 Ru1 Ru2 C2 -150.0(2)
C11 Ru1 Ru2 C2 -178.4(3)
C12 Ru1 Ru2 C2 11.6(6)
C15 Ru1 Ru2 C2 141.4(2)
C14 Ru1 Ru2 C2 97.8(2)
C13 Ru1 Ru2 C2 57.3(2)
Ru3 Ru1 Ru2 C2 -91.84(14)
C1 Ru1 Ru2 C23 48.2(2)
C2 Ru1 Ru2 C23 -161.8(2)
C11 Ru1 Ru2 C23 19.8(3)
C12 Ru1 Ru2 C23 -150.1(6)
C15 Ru1 Ru2 C23 -20.4(2)
C14 Ru1 Ru2 C23 -64.0(2)
C13 Ru1 Ru2 C23 -104.5(2)
Ru3 Ru1 Ru2 C23 106.38(16)
C1 Ru1 Ru2 C22 81.84(19)
C2 Ru1 Ru2 C22 -128.14(19)
C11 Ru1 Ru2 C22 53.5(3)
C12 Ru1 Ru2 C22 -116.5(6)
C15 Ru1 Ru2 C22 13.23(19)
C14 Ru1 Ru2 C22 -30.33(18)
C13 Ru1 Ru2 C22 -70.9(2)
Ru3 Ru1 Ru2 C22 140.01(12)
C1 Ru1 Ru2 C21 122.48(19)
C2 Ru1 Ru2 C21 -87.50(19)
C11 Ru1 Ru2 C21 94.1(3)
C12 Ru1 Ru2 C21 -75.9(6)
C15 Ru1 Ru2 C21 53.88(19)
C14 Ru1 Ru2 C21 10.32(18)
C13 Ru1 Ru2 C21 -30.2(2)
Ru3 Ru1 Ru2 C21 -179.34(12)
C1 Ru1 Ru2 C24 78.2(11)
C2 Ru1 Ru2 C24 -131.8(11)
C11 Ru1 Ru2 C24 49.8(11)
C12 Ru1 Ru2 C24 -120.1(12)
C15 Ru1 Ru2 C24 9.6(11)
C14 Ru1 Ru2 C24 -34.0(11)
C13 Ru1 Ru2 C24 -74.5(11)
Ru3 Ru1 Ru2 C24 136.4(11)
C1 Ru1 Ru2 C25 153.2(2)
C2 Ru1 Ru2 C25 -56.8(2)
C11 Ru1 Ru2 C25 124.8(3)
C12 Ru1 Ru2 C25 -45.1(6)
C15 Ru1 Ru2 C25 84.6(2)
C14 Ru1 Ru2 C25 41.0(2)
C13 Ru1 Ru2 C25 0.5(2)
Ru3 Ru1 Ru2 C25 -148.63(17)
C1 Ru1 Ru2 Ru3 -58.18(15)
C2 Ru1 Ru2 Ru3 91.84(14)
C11 Ru1 Ru2 Ru3 -86.6(2)
C12 Ru1 Ru2 Ru3 103.5(6)
C15 Ru1 Ru2 Ru3 -126.78(15)
C14 Ru1 Ru2 Ru3 -170.34(13)
C13 Ru1 Ru2 Ru3 149.11(16)
C3 Ru2 Ru3 C1 139.29(19)
C2 Ru2 Ru3 C1 103.71(18)
C23 Ru2 Ru3 C1 -76.6(2)
C22 Ru2 Ru3 C1 -34.2(2)
C21 Ru2 Ru3 C1 60.9(13)
C24 Ru2 Ru3 C1 -121.1(2)
C25 Ru2 Ru3 C1 -162.5(3)
Ru1 Ru2 Ru3 C1 53.72(14)
C1 Ru2 Ru3 C3 -139.29(19)
C2 Ru2 Ru3 C3 -35.58(17)
C23 Ru2 Ru3 C3 144.11(19)
C22 Ru2 Ru3 C3 -173.5(2)
C21 Ru2 Ru3 C3 -78.4(13)
C24 Ru2 Ru3 C3 99.61(19)
C25 Ru2 Ru3 C3 58.2(2)
Ru1 Ru2 Ru3 C3 -85.57(13)
C1 Ru2 Ru3 C35 80.67(19)
C3 Ru2 Ru3 C35 -140.04(18)
C2 Ru2 Ru3 C35 -175.62(17)
C23 Ru2 Ru3 C35 4.07(19)
C22 Ru2 Ru3 C35 46.5(2)
C21 Ru2 Ru3 C35 141.6(13)
C24 Ru2 Ru3 C35 -40.43(19)
C25 Ru2 Ru3 C35 -81.9(2)
Ru1 Ru2 Ru3 C35 134.39(13)
C1 Ru2 Ru3 C31 39.6(2)
C3 Ru2 Ru3 C31 178.9(2)
C2 Ru2 Ru3 C31 143.3(2)
C23 Ru2 Ru3 C31 -37.0(2)
C22 Ru2 Ru3 C31 5.4(3)
C21 Ru2 Ru3 C31 100.5(13)
C24 Ru2 Ru3 C31 -81.5(2)
C25 Ru2 Ru3 C31 -122.9(3)
Ru1 Ru2 Ru3 C31 93.35(19)
C1 Ru2 Ru3 C34 125.1(2)
C3 Ru2 Ru3 C34 -95.57(19)
C2 Ru2 Ru3 C34 -131.15(17)
C23 Ru2 Ru3 C34 48.55(19)
C22 Ru2 Ru3 C34 91.0(2)
C21 Ru2 Ru3 C34 -174.0(13)
C24 Ru2 Ru3 C34 4.0(2)
C25 Ru2 Ru3 C34 -37.4(3)
Ru1 Ru2 Ru3 C34 178.86(14)
C1 Ru2 Ru3 C32 -79(2)
C3 Ru2 Ru3 C32 61(2)
C2 Ru2 Ru3 C32 25(2)
C23 Ru2 Ru3 C32 -155(2)
C22 Ru2 Ru3 C32 -113(2)
C21 Ru2 Ru3 C32 -18(2)
C24 Ru2 Ru3 C32 160(2)
C25 Ru2 Ru3 C32 119(2)
Ru1 Ru2 Ru3 C32 -25(2)
C1 Ru2 Ru3 C33 165.8(2)
C3 Ru2 Ru3 C33 -54.9(2)
C2 Ru2 Ru3 C33 -90.4(2)
C23 Ru2 Ru3 C33 89.2(2)
C22 Ru2 Ru3 C33 131.7(3)
C21 Ru2 Ru3 C33 -133.3(13)
C24 Ru2 Ru3 C33 44.7(2)
C25 Ru2 Ru3 C33 3.3(3)
Ru1 Ru2 Ru3 C33 -140.43(19)
C1 Ru2 Ru3 Ru1 -53.72(14)
C3 Ru2 Ru3 Ru1 85.57(13)
C2 Ru2 Ru3 Ru1 49.99(11)
C23 Ru2 Ru3 Ru1 -130.32(14)
C22 Ru2 Ru3 Ru1 -87.91(19)
C21 Ru2 Ru3 Ru1 7.2(13)
C24 Ru2 Ru3 Ru1 -174.82(14)
C25 Ru2 Ru3 Ru1 143.7(2)
C2 Ru1 Ru3 C1 -115.53(19)
C11 Ru1 Ru3 C1 90.2(2)
C12 Ru1 Ru3 C1 133.0(2)
C15 Ru1 Ru3 C1 50.0(2)
C14 Ru1 Ru3 C1 11.7(7)
C13 Ru1 Ru3 C1 168.5(3)
Ru2 Ru1 Ru3 C1 -60.31(16)
C1 Ru1 Ru3 C3 117.19(19)
C2 Ru1 Ru3 C3 1.66(15)
C11 Ru1 Ru3 C3 -152.64(16)
C12 Ru1 Ru3 C3 -109.85(17)
C15 Ru1 Ru3 C3 167.19(19)
C14 Ru1 Ru3 C3 128.9(7)
C13 Ru1 Ru3 C3 -74.4(3)
Ru2 Ru1 Ru3 C3 56.88(10)
C1 Ru1 Ru3 C35 -43.7(2)
C2 Ru1 Ru3 C35 -159.3(2)
C11 Ru1 Ru3 C35 46.4(2)
C12 Ru1 Ru3 C35 89.2(2)
C15 Ru1 Ru3 C35 6.3(2)
C14 Ru1 Ru3 C35 -32.0(7)
C13 Ru1 Ru3 C35 124.7(3)
Ru2 Ru1 Ru3 C35 -104.06(17)
C1 Ru1 Ru3 C31 -79.8(2)
C2 Ru1 Ru3 C31 164.70(17)
C11 Ru1 Ru3 C31 10.40(17)
C12 Ru1 Ru3 C31 53.19(18)
C15 Ru1 Ru3 C31 -29.8(2)
C14 Ru1 Ru3 C31 -68.0(7)
C13 Ru1 Ru3 C31 88.7(3)
Ru2 Ru1 Ru3 C31 -140.07(12)
C1 Ru1 Ru3 C34 -91(3)
C2 Ru1 Ru3 C34 153(3)
C11 Ru1 Ru3 C34 -1(3)
C12 Ru1 Ru3 C34 42(3)
C15 Ru1 Ru3 C34 -41(3)
C14 Ru1 Ru3 C34 -79(3)
C13 Ru1 Ru3 C34 77(3)
Ru2 Ru1 Ru3 C34 -151(3)
C1 Ru1 Ru3 C32 -121.2(2)
C2 Ru1 Ru3 C32 123.24(17)
C11 Ru1 Ru3 C32 -31.06(18)
C12 Ru1 Ru3 C32 11.73(18)
C15 Ru1 Ru3 C32 -71.2(2)
C14 Ru1 Ru3 C32 -109.5(7)
C13 Ru1 Ru3 C32 47.2(3)
Ru2 Ru1 Ru3 C32 178.46(13)
C1 Ru1 Ru3 C33 -155.9(2)
C2 Ru1 Ru3 C33 88.6(2)
C11 Ru1 Ru3 C33 -65.7(2)
C12 Ru1 Ru3 C33 -22.9(2)
C15 Ru1 Ru3 C33 -105.9(2)
C14 Ru1 Ru3 C33 -144.1(7)
C13 Ru1 Ru3 C33 12.6(3)
Ru2 Ru1 Ru3 C33 143.81(18)
C1 Ru1 Ru3 Ru2 60.31(16)
C2 Ru1 Ru3 Ru2 -55.22(11)
C11 Ru1 Ru3 Ru2 150.48(12)
C12 Ru1 Ru3 Ru2 -166.73(13)
C15 Ru1 Ru3 Ru2 110.31(16)
C14 Ru1 Ru3 Ru2 72.1(7)
C13 Ru1 Ru3 Ru2 -131.2(2)
C42 Ru4 Ru6 C41 115.37(19)
C52 Ru4 Ru6 C41 -88.6(2)
C53 Ru4 Ru6 C41 -48.2(2)
C51 Ru4 Ru6 C41 -131.7(2)
C54 Ru4 Ru6 C41 -7.0(7)
C55 Ru4 Ru6 C41 -168.0(3)
Ru5 Ru4 Ru6 C41 59.95(15)
C41 Ru4 Ru6 C43 -117.09(18)
C42 Ru4 Ru6 C43 -1.72(15)
C52 Ru4 Ru6 C43 154.32(17)
C53 Ru4 Ru6 C43 -165.26(19)
C51 Ru4 Ru6 C43 111.25(17)
C54 Ru4 Ru6 C43 -124.0(7)
C55 Ru4 Ru6 C43 74.9(2)
Ru5 Ru4 Ru6 C43 -57.14(10)
C41 Ru4 Ru6 C61 44.6(2)
C42 Ru4 Ru6 C61 160.0(2)
C52 Ru4 Ru6 C61 -44.0(2)
C53 Ru4 Ru6 C61 -3.6(2)
C51 Ru4 Ru6 C61 -87.1(2)
C54 Ru4 Ru6 C61 37.7(7)
C55 Ru4 Ru6 C61 -123.4(3)
Ru5 Ru4 Ru6 C61 104.55(18)
C41 Ru4 Ru6 C62 79.0(2)
C42 Ru4 Ru6 C62 -165.65(17)
C52 Ru4 Ru6 C62 -9.61(19)
C53 Ru4 Ru6 C62 30.8(2)
C51 Ru4 Ru6 C62 -52.68(19)
C54 Ru4 Ru6 C62 72.0(7)
C55 Ru4 Ru6 C62 -89.0(3)
Ru5 Ru4 Ru6 C62 138.93(13)
C41 Ru4 Ru6 C63 120.9(2)
C42 Ru4 Ru6 C63 -123.74(19)
C52 Ru4 Ru6 C63 32.3(2)
C53 Ru4 Ru6 C63 72.7(2)
C51 Ru4 Ru6 C63 -10.8(2)
C54 Ru4 Ru6 C63 113.9(7)
C55 Ru4 Ru6 C63 -47.1(3)
Ru5 Ru4 Ru6 C63 -179.16(15)
C41 Ru4 Ru6 C65 124(2)
C42 Ru4 Ru6 C65 -121(2)
C52 Ru4 Ru6 C65 35(2)
C53 Ru4 Ru6 C65 76(2)
C51 Ru4 Ru6 C65 -8(2)
C54 Ru4 Ru6 C65 117(2)
C55 Ru4 Ru6 C65 -44(2)
Ru5 Ru4 Ru6 C65 -176(19)
C41 Ru4 Ru6 C64 154.4(2)
C42 Ru4 Ru6 C64 -90.2(2)
C52 Ru4 Ru6 C64 65.8(2)
C53 Ru4 Ru6 C64 106.3(3)
C51 Ru4 Ru6 C64 22.8(2)
C54 Ru4 Ru6 C64 147.5(7)
C55 Ru4 Ru6 C64 -13.6(3)
Ru5 Ru4 Ru6 C64 -145.6(2)
C41 Ru4 Ru6 Ru5 -59.95(15)
C42 Ru4 Ru6 Ru5 55.42(11)
C52 Ru4 Ru6 Ru5 -148.54(14)
C53 Ru4 Ru6 Ru5 -108.12(16)
C51 Ru4 Ru6 Ru5 168.39(14)
C54 Ru4 Ru6 Ru5 -66.9(7)
C55 Ru4 Ru6 Ru5 132.0(2)
C43 Ru6 Ru5 C41 139.5(2)
C61 Ru6 Ru5 C41 -81.6(2)
C62 Ru6 Ru5 C41 -39.5(2)
C63 Ru6 Ru5 C41 62.5(16)
C65 Ru6 Ru5 C41 -126.6(2)
C64 Ru6 Ru5 C41 -167.8(3)
Ru4 Ru6 Ru5 C41 53.67(16)
C41 Ru6 Ru5 C43 -139.5(2)
C61 Ru6 Ru5 C43 138.90(19)
C62 Ru6 Ru5 C43 -178.9(2)
C63 Ru6 Ru5 C43 -77.0(16)
C65 Ru6 Ru5 C43 93.9(2)
C64 Ru6 Ru5 C43 52.8(3)
Ru4 Ru6 Ru5 C43 -85.78(13)
C41 Ru6 Ru5 C42 -103.75(19)
C43 Ru6 Ru5 C42 35.70(17)
C61 Ru6 Ru5 C42 174.60(18)
C62 Ru6 Ru5 C42 -143.2(2)
C63 Ru6 Ru5 C42 -41.3(16)
C65 Ru6 Ru5 C42 129.63(18)
C64 Ru6 Ru5 C42 88.5(2)
Ru4 Ru6 Ru5 C42 -50.08(11)
C41 Ru6 Ru5 C75 32.1(3)
C43 Ru6 Ru5 C75 171.5(3)
C61 Ru6 Ru5 C75 -49.6(3)
C62 Ru6 Ru5 C75 -7.4(3)
C63 Ru6 Ru5 C75 94.6(16)
C65 Ru6 Ru5 C75 -94.6(3)
C64 Ru6 Ru5 C75 -135.7(3)
Ru4 Ru6 Ru5 C75 85.7(2)
C41 Ru6 Ru5 C74 73.1(2)
C43 Ru6 Ru5 C74 -147.5(2)
C61 Ru6 Ru5 C74 -8.6(2)
C62 Ru6 Ru5 C74 33.6(2)
C63 Ru6 Ru5 C74 135.6(16)
C65 Ru6 Ru5 C74 -53.6(2)
C64 Ru6 Ru5 C74 -94.7(3)
Ru4 Ru6 Ru5 C74 126.72(16)
C41 Ru6 Ru5 C71 -126.2(15)
C43 Ru6 Ru5 C71 13.2(15)
C61 Ru6 Ru5 C71 152.1(15)
C62 Ru6 Ru5 C71 -165.7(15)
C63 Ru6 Ru5 C71 -64(2)
C65 Ru6 Ru5 C71 107.2(15)
C64 Ru6 Ru5 C71 66.0(15)
Ru4 Ru6 Ru5 C71 -72.5(15)
C41 Ru6 Ru5 C73 116.6(2)
C43 Ru6 Ru5 C73 -103.9(2)
C61 Ru6 Ru5 C73 35.0(2)
C62 Ru6 Ru5 C73 77.2(2)
C63 Ru6 Ru5 C73 179(100)
C65 Ru6 Ru5 C73 -10.0(2)
C64 Ru6 Ru5 C73 -51.1(3)
Ru4 Ru6 Ru5 C73 170.32(15)
C41 Ru6 Ru5 C72 157.1(3)
C43 Ru6 Ru5 C72 -63.5(2)
C61 Ru6 Ru5 C72 75.4(2)
C62 Ru6 Ru5 C72 117.6(3)
C63 Ru6 Ru5 C72 -140.4(16)
C65 Ru6 Ru5 C72 30.4(3)
C64 Ru6 Ru5 C72 -10.7(3)
Ru4 Ru6 Ru5 C72 -149.3(2)
C41 Ru6 Ru5 Ru4 -53.67(16)
C43 Ru6 Ru5 Ru4 85.78(13)
C61 Ru6 Ru5 Ru4 -135.31(14)
C62 Ru6 Ru5 Ru4 -93.13(19)
C63 Ru6 Ru5 Ru4 8.8(16)
C65 Ru6 Ru5 Ru4 179.71(15)
C64 Ru6 Ru5 Ru4 138.5(2)
C42 Ru4 Ru5 C41 -150.2(2)
C52 Ru4 Ru5 C41 30.0(3)
C53 Ru4 Ru5 C41 69.2(2)
C51 Ru4 Ru5 C41 -164.0(6)
C54 Ru4 Ru5 C41 112.6(2)
C55 Ru4 Ru5 C41 152.3(2)
Ru6 Ru4 Ru5 C41 -58.26(15)
C41 Ru4 Ru5 C43 113.25(19)
C42 Ru4 Ru5 C43 -36.94(18)
C52 Ru4 Ru5 C43 143.2(3)
C53 Ru4 Ru5 C43 -177.57(18)
C51 Ru4 Ru5 C43 -50.7(6)
C54 Ru4 Ru5 C43 -134.17(17)
C55 Ru4 Ru5 C43 -94.44(19)
Ru6 Ru4 Ru5 C43 54.98(11)
C41 Ru4 Ru5 C42 150.2(2)
C52 Ru4 Ru5 C42 -179.8(3)
C53 Ru4 Ru5 C42 -140.6(2)
C51 Ru4 Ru5 C42 -13.8(6)
C54 Ru4 Ru5 C42 -97.22(19)
C55 Ru4 Ru5 C42 -57.5(2)
Ru6 Ru4 Ru5 C42 91.93(14)
C41 Ru4 Ru5 C75 -86.0(2)
C42 Ru4 Ru5 C75 123.8(2)
C52 Ru4 Ru5 C75 -56.0(3)
C53 Ru4 Ru5 C75 -16.8(2)
C51 Ru4 Ru5 C75 110.1(6)
C54 Ru4 Ru5 C75 26.6(2)
C55 Ru4 Ru5 C75 66.3(2)
Ru6 Ru4 Ru5 C75 -144.25(17)
C41 Ru4 Ru5 C74 -50.3(2)
C42 Ru4 Ru5 C74 159.5(2)
C52 Ru4 Ru5 C74 -20.3(3)
C53 Ru4 Ru5 C74 18.9(2)
C51 Ru4 Ru5 C74 145.7(6)
C54 Ru4 Ru5 C74 62.3(2)
C55 Ru4 Ru5 C74 102.0(2)
Ru6 Ru4 Ru5 C74 -108.56(19)
C41 Ru4 Ru5 C71 -127.1(2)
C42 Ru4 Ru5 C71 82.7(2)
C52 Ru4 Ru5 C71 -97.1(3)
C53 Ru4 Ru5 C71 -57.9(2)
C51 Ru4 Ru5 C71 68.9(6)
C54 Ru4 Ru5 C71 -14.5(2)
C55 Ru4 Ru5 C71 25.2(2)
Ru6 Ru4 Ru5 C71 174.63(17)
C41 Ru4 Ru5 C73 -48.4(8)
C42 Ru4 Ru5 C73 161.4(8)
C52 Ru4 Ru5 C73 -18.4(8)
C53 Ru4 Ru5 C73 20.8(8)
C51 Ru4 Ru5 C73 147.7(10)
C54 Ru4 Ru5 C73 64.2(8)
C55 Ru4 Ru5 C73 103.9(8)
Ru6 Ru4 Ru5 C73 -106.6(8)
C41 Ru4 Ru5 C72 -156.8(3)
C42 Ru4 Ru5 C72 53.0(3)
C52 Ru4 Ru5 C72 -126.8(3)
C53 Ru4 Ru5 C72 -87.6(3)
C51 Ru4 Ru5 C72 39.2(6)
C54 Ru4 Ru5 C72 -44.2(3)
C55 Ru4 Ru5 C72 -4.5(3)
Ru6 Ru4 Ru5 C72 144.9(2)
C41 Ru4 Ru5 Ru6 58.26(15)
C42 Ru4 Ru5 Ru6 -91.93(14)
C52 Ru4 Ru5 Ru6 88.2(2)
C53 Ru4 Ru5 Ru6 127.45(14)
C51 Ru4 Ru5 Ru6 -105.7(6)
C54 Ru4 Ru5 Ru6 170.85(13)
C55 Ru4 Ru5 Ru6 -149.42(15)
C2 Ru1 C1 Ru3 59.43(16)
C11 Ru1 C1 Ru3 -110.22(15)
C12 Ru1 C1 Ru3 -91.7(2)
C15 Ru1 C1 Ru3 -147.46(15)
C14 Ru1 C1 Ru3 -177.81(14)
C13 Ru1 C1 Ru3 -164.1(4)
Ru2 Ru1 C1 Ru3 82.50(14)
C2 Ru1 C1 Ru2 -23.07(15)
C11 Ru1 C1 Ru2 167.28(13)
C12 Ru1 C1 Ru2 -174.18(18)
C15 Ru1 C1 Ru2 130.04(15)
C14 Ru1 C1 Ru2 99.69(18)
C13 Ru1 C1 Ru2 113.4(4)
Ru3 Ru1 C1 Ru2 -82.50(14)
C3 Ru3 C1 Ru1 -56.29(15)
C35 Ru3 C1 Ru1 153.32(14)
C31 Ru3 C1 Ru1 115.06(15)
C34 Ru3 C1 Ru1 177.12(16)
C32 Ru3 C1 Ru1 88.7(2)
C33 Ru3 C1 Ru1 121.2(5)
Ru2 Ru3 C1 Ru1 -87.12(15)
C3 Ru3 C1 Ru2 30.82(14)
C35 Ru3 C1 Ru2 -119.56(14)
C31 Ru3 C1 Ru2 -157.83(13)
C34 Ru3 C1 Ru2 -95.8(2)
C32 Ru3 C1 Ru2 175.80(15)
C33 Ru3 C1 Ru2 -151.7(5)
Ru1 Ru3 C1 Ru2 87.12(15)
C3 Ru2 C1 Ru1 58.98(15)
C2 Ru2 C1 Ru1 21.39(15)
C23 Ru2 C1 Ru1 -148.90(14)
C22 Ru2 C1 Ru1 -110.85(15)
C21 Ru2 C1 Ru1 -85.4(2)
C24 Ru2 C1 Ru1 -171.52(15)
C25 Ru2 C1 Ru1 -121.1(5)
Ru3 Ru2 C1 Ru1 89.09(14)
C3 Ru2 C1 Ru3 -30.11(14)
C2 Ru2 C1 Ru3 -67.70(14)
C23 Ru2 C1 Ru3 122.01(14)
C22 Ru2 C1 Ru3 160.06(14)
C21 Ru2 C1 Ru3 -174.52(14)
C24 Ru2 C1 Ru3 99.39(19)
C25 Ru2 C1 Ru3 149.9(4)
Ru1 Ru2 C1 Ru3 -89.09(14)
C1 Ru1 C2 C3 -43.6(3)
C11 Ru1 C2 C3 112.9(4)
C12 Ru1 C2 C3 117.1(3)
C15 Ru1 C2 C3 -162.7(3)
C14 Ru1 C2 C3 -174.8(3)
C13 Ru1 C2 C3 150.2(3)
Ru2 Ru1 C2 C3 -65.5(2)
Ru3 Ru1 C2 C3 -2.5(2)
C1 Ru1 C2 C4 148.2(4)
C11 Ru1 C2 C4 -55.3(6)
C12 Ru1 C2 C4 -51.1(4)
C15 Ru1 C2 C4 29.2(5)
C14 Ru1 C2 C4 17.1(4)
C13 Ru1 C2 C4 -18.0(4)
Ru2 Ru1 C2 C4 126.4(4)
Ru3 Ru1 C2 C4 -170.6(4)
C1 Ru1 C2 Ru2 21.87(15)
C11 Ru1 C2 Ru2 178.4(3)
C12 Ru1 C2 Ru2 -177.45(13)
C15 Ru1 C2 Ru2 -97.2(3)
C14 Ru1 C2 Ru2 -109.32(15)
C13 Ru1 C2 Ru2 -144.33(14)
Ru3 Ru1 C2 Ru2 63.00(8)
C1 Ru2 C2 C3 93.6(2)
C23 Ru2 C2 C3 -131.8(6)
C22 Ru2 C2 C3 -165.6(2)
C21 Ru2 C2 C3 -136.3(2)
C24 Ru2 C2 C3 -72.6(3)
C25 Ru2 C2 C3 -98.4(2)
Ru3 Ru2 C2 C3 47.1(2)
Ru1 Ru2 C2 C3 114.3(3)
C1 Ru2 C2 C4 -150.0(3)
C3 Ru2 C2 C4 116.5(4)
C23 Ru2 C2 C4 -15.3(9)
C22 Ru2 C2 C4 -49.1(4)
C21 Ru2 C2 C4 -19.9(4)
C24 Ru2 C2 C4 43.9(4)
C25 Ru2 C2 C4 18.1(4)
Ru3 Ru2 C2 C4 163.5(3)
Ru1 Ru2 C2 C4 -129.2(4)
C1 Ru2 C2 Ru1 -20.73(14)
C3 Ru2 C2 Ru1 -114.3(3)
C23 Ru2 C2 Ru1 113.9(6)
C22 Ru2 C2 Ru1 80.1(2)
C21 Ru2 C2 Ru1 109.37(15)
C24 Ru2 C2 Ru1 173.10(16)
C25 Ru2 C2 Ru1 147.32(14)
Ru3 Ru2 C2 Ru1 -67.23(9)
C4 C2 C3 C5 9.9(6)
Ru1 C2 C3 C5 -158.9(3)
Ru2 C2 C3 C5 127.9(4)
C4 C2 C3 Ru3 172.1(3)
Ru1 C2 C3 Ru3 3.3(3)
Ru2 C2 C3 Ru3 -69.90(17)
C4 C2 C3 Ru2 -118.0(4)
Ru1 C2 C3 Ru2 73.19(18)
C1 Ru3 C3 C2 36.4(3)
C35 Ru3 C3 C2 155.6(3)
C31 Ru3 C3 C2 -111.7(5)
C34 Ru3 C3 C2 178.6(3)
C32 Ru3 C3 C2 -110.4(3)
C33 Ru3 C3 C2 -142.9(3)
Ru2 Ru3 C3 C2 66.0(2)
Ru1 Ru3 C3 C2 -2.4(2)
C1 Ru3 C3 C5 -160.4(3)
C35 Ru3 C3 C5 -41.2(4)
C31 Ru3 C3 C5 51.5(7)
C34 Ru3 C3 C5 -18.2(3)
C32 Ru3 C3 C5 52.8(3)
C33 Ru3 C3 C5 20.3(3)
Ru2 Ru3 C3 C5 -130.8(3)
Ru1 Ru3 C3 C5 160.8(3)
C1 Ru3 C3 Ru2 -29.67(14)
C35 Ru3 C3 Ru2 89.5(3)
C31 Ru3 C3 Ru2 -177.7(5)
C34 Ru3 C3 Ru2 112.58(14)
C32 Ru3 C3 Ru2 -176.43(14)
C33 Ru3 C3 Ru2 151.09(13)
Ru1 Ru3 C3 Ru2 -68.46(8)
C1 Ru2 C3 C2 -85.9(2)
C23 Ru2 C3 C2 159.8(3)
C22 Ru2 C3 C2 48.8(7)
C21 Ru2 C3 C2 58.9(3)
C24 Ru2 C3 C2 133.2(2)
C25 Ru2 C3 C2 94.1(2)
Ru3 Ru2 C3 C2 -115.0(2)
Ru1 Ru2 C3 C2 -45.4(2)
C1 Ru2 C3 C5 150.9(4)
C2 Ru2 C3 C5 -123.2(5)
C23 Ru2 C3 C5 36.6(6)
C22 Ru2 C3 C5 -74.4(7)
C21 Ru2 C3 C5 -64.4(4)
C24 Ru2 C3 C5 10.0(4)
C25 Ru2 C3 C5 -29.1(4)
Ru3 Ru2 C3 C5 121.7(4)
Ru1 Ru2 C3 C5 -168.6(4)
C1 Ru2 C3 Ru3 29.12(14)
C2 Ru2 C3 Ru3 115.0(2)
C23 Ru2 C3 Ru3 -85.1(3)
C22 Ru2 C3 Ru3 163.9(6)
C21 Ru2 C3 Ru3 173.91(14)
C24 Ru2 C3 Ru3 -111.77(15)
C25 Ru2 C3 Ru3 -150.87(14)
Ru1 Ru2 C3 Ru3 69.65(8)
C2 C3 C5 C6 -131.8(5)
Ru3 C3 C5 C6 68.1(5)
Ru2 C3 C5 C6 -34.0(6)
C2 C3 C5 C10 52.5(6)
Ru3 C3 C5 C10 -107.6(4)
Ru2 C3 C5 C10 150.3(3)
C10 C5 C6 C7 1.2(6)
C3 C5 C6 C7 -174.5(4)
C5 C6 C7 C8 0.1(7)
C6 C7 C8 C9 -1.0(7)
C7 C8 C9 C10 0.4(7)
C8 C9 C10 C5 1.1(7)
C6 C5 C10 C9 -1.8(7)
C3 C5 C10 C9 174.2(4)
C1 Ru1 C11 C15 -82.2(3)
C2 Ru1 C11 C15 122.5(4)
C12 Ru1 C11 C15 116.4(4)
C14 Ru1 C11 C15 38.0(2)
C13 Ru1 C11 C15 79.4(3)
Ru2 Ru1 C11 C15 -60.4(4)
Ru3 Ru1 C11 C15 -132.1(2)
C1 Ru1 C11 C12 161.4(2)
C2 Ru1 C11 C12 6.1(5)
C15 Ru1 C11 C12 -116.4(4)
C14 Ru1 C11 C12 -78.4(3)
C13 Ru1 C11 C12 -37.0(2)
Ru2 Ru1 C11 C12 -176.8(2)
Ru3 Ru1 C11 C12 111.5(2)
C1 Ru1 C11 C16 39.0(4)
C2 Ru1 C11 C16 -116.3(5)
C12 Ru1 C11 C16 -122.4(5)
C15 Ru1 C11 C16 121.2(5)
C14 Ru1 C11 C16 159.1(5)
C13 Ru1 C11 C16 -159.4(5)
Ru2 Ru1 C11 C16 60.8(5)
Ru3 Ru1 C11 C16 -11.0(4)
C15 C11 C12 C13 1.9(4)
C16 C11 C12 C13 -168.7(4)
Ru1 C11 C12 C13 65.2(3)
C15 C11 C12 C17 174.2(4)
C16 C11 C12 C17 3.7(7)
Ru1 C11 C12 C17 -122.4(4)
C15 C11 C12 Ru1 -63.4(3)
C16 C11 C12 Ru1 126.1(4)
C1 Ru1 C12 C13 -146.3(3)
C2 Ru1 C12 C13 66.5(3)
C11 Ru1 C12 C13 -116.4(3)
C15 Ru1 C12 C13 -78.7(3)
C14 Ru1 C12 C13 -36.2(2)
Ru2 Ru1 C12 C13 56.3(7)
Ru3 Ru1 C12 C13 152.5(2)
C1 Ru1 C12 C11 -29.9(4)
C2 Ru1 C12 C11 -177.0(2)
C15 Ru1 C12 C11 37.7(2)
C14 Ru1 C12 C11 80.3(3)
C13 Ru1 C12 C11 116.4(3)
Ru2 Ru1 C12 C11 172.7(4)
Ru3 Ru1 C12 C11 -91.1(2)
C1 Ru1 C12 C17 91.2(5)
C2 Ru1 C12 C17 -56.0(5)
C11 Ru1 C12 C17 121.1(5)
C15 Ru1 C12 C17 158.8(5)
C14 Ru1 C12 C17 -158.7(5)
C13 Ru1 C12 C17 -122.5(5)
Ru2 Ru1 C12 C17 -66.2(8)
Ru3 Ru1 C12 C17 30.0(5)
C11 C12 C13 C14 -2.7(4)
C17 C12 C13 C14 -175.1(4)
Ru1 C12 C13 C14 60.5(3)
C11 C12 C13 C18 170.5(4)
C17 C12 C13 C18 -1.9(6)
Ru1 C12 C13 C18 -126.3(4)
C11 C12 C13 Ru1 -63.2(3)
C17 C12 C13 Ru1 124.4(4)
C1 Ru1 C13 C12 99.7(5)
C2 Ru1 C13 C12 -124.4(2)
C11 Ru1 C13 C12 38.3(2)
C15 Ru1 C13 C12 80.9(3)
C14 Ru1 C13 C12 119.0(4)
Ru2 Ru1 C13 C12 -166.22(18)
Ru3 Ru1 C13 C12 -55.1(4)
C1 Ru1 C13 C14 -19.3(6)
C2 Ru1 C13 C14 116.6(3)
C11 Ru1 C13 C14 -80.7(3)
C12 Ru1 C13 C14 -119.0(4)
C15 Ru1 C13 C14 -38.1(2)
Ru2 Ru1 C13 C14 74.8(3)
Ru3 Ru1 C13 C14 -174.1(2)
C1 Ru1 C13 C18 -141.3(5)
C2 Ru1 C13 C18 -5.4(5)
C11 Ru1 C13 C18 157.4(5)
C12 Ru1 C13 C18 119.0(5)
C15 Ru1 C13 C18 -160.1(5)
C14 Ru1 C13 C18 -122.0(5)
Ru2 Ru1 C13 C18 -47.2(5)
Ru3 Ru1 C13 C18 64.0(5)
C12 C13 C14 C15 2.5(5)
C18 C13 C14 C15 -170.6(4)
Ru1 C13 C14 C15 62.5(3)
C12 C13 C14 C19 171.1(4)
C18 C13 C14 C19 -2.0(7)
Ru1 C13 C14 C19 -128.9(4)
C12 C13 C14 Ru1 -60.0(3)
C18 C13 C14 Ru1 126.9(4)
C1 Ru1 C14 C13 172.1(2)
C2 Ru1 C14 C13 -73.7(3)
C11 Ru1 C14 C13 78.7(3)
C12 Ru1 C14 C13 36.0(2)
C15 Ru1 C14 C13 116.6(4)
Ru2 Ru1 C14 C13 -131.1(2)
Ru3 Ru1 C14 C13 161.8(6)
C1 Ru1 C14 C15 55.6(3)
C2 Ru1 C14 C15 169.8(2)
C11 Ru1 C14 C15 -37.8(2)
C12 Ru1 C14 C15 -80.6(3)
C13 Ru1 C14 C15 -116.6(4)
Ru2 Ru1 C14 C15 112.3(2)
Ru3 Ru1 C14 C15 45.2(8)
C1 Ru1 C14 C19 -66.6(5)
C2 Ru1 C14 C19 47.6(5)
C11 Ru1 C14 C19 -160.0(5)
C12 Ru1 C14 C19 157.3(5)
C15 Ru1 C14 C19 -122.2(6)
C13 Ru1 C14 C19 121.3(6)
Ru2 Ru1 C14 C19 -9.8(5)
Ru3 Ru1 C14 C19 -77.0(9)
C12 C11 C15 C14 -0.3(4)
C16 C11 C15 C14 170.3(4)
Ru1 C11 C15 C14 -63.5(3)
C12 C11 C15 C20 -173.6(4)
C16 C11 C15 C20 -2.9(7)
Ru1 C11 C15 C20 123.2(4)
C12 C11 C15 Ru1 63.2(3)
C16 C11 C15 Ru1 -126.1(4)
C13 C14 C15 C11 -1.3(5)
C19 C14 C15 C11 -169.6(4)
Ru1 C14 C15 C11 62.8(3)
C13 C14 C15 C20 172.0(4)
C19 C14 C15 C20 3.8(7)
Ru1 C14 C15 C20 -123.8(4)
C13 C14 C15 Ru1 -64.1(3)
C19 C14 C15 Ru1 127.6(4)
C1 Ru1 C15 C11 107.2(3)
C2 Ru1 C15 C11 -135.0(3)
C12 Ru1 C15 C11 -38.0(2)
C14 Ru1 C15 C11 -116.3(3)
C13 Ru1 C15 C11 -79.2(3)
Ru2 Ru1 C15 C11 151.8(2)
Ru3 Ru1 C15 C11 72.8(3)
C1 Ru1 C15 C14 -136.5(3)
C2 Ru1 C15 C14 -18.7(4)
C11 Ru1 C15 C14 116.3(3)
C12 Ru1 C15 C14 78.3(3)
C13 Ru1 C15 C14 37.1(2)
Ru2 Ru1 C15 C14 -91.9(2)
Ru3 Ru1 C15 C14 -170.89(19)
C1 Ru1 C15 C20 -15.0(5)
C2 Ru1 C15 C20 102.8(5)
C11 Ru1 C15 C20 -122.3(5)
C12 Ru1 C15 C20 -160.3(5)
C14 Ru1 C15 C20 121.4(5)
C13 Ru1 C15 C20 158.5(5)
Ru2 Ru1 C15 C20 29.6(5)
Ru3 Ru1 C15 C20 -49.5(5)
C1 Ru2 C21 C25 -161.5(2)
C3 Ru2 C21 C25 66.6(3)
C2 Ru2 C21 C25 99.3(3)
C23 Ru2 C21 C25 -79.5(3)
C22 Ru2 C21 C25 -117.4(4)
C24 Ru2 C21 C25 -36.9(3)
Ru3 Ru2 C21 C25 141.2(12)
Ru1 Ru2 C21 C25 148.1(2)
C1 Ru2 C21 C22 -44.1(3)
C3 Ru2 C21 C22 -176.0(2)
C2 Ru2 C21 C22 -143.3(2)
C23 Ru2 C21 C22 37.9(2)
C24 Ru2 C21 C22 80.5(3)
C25 Ru2 C21 C22 117.4(4)
Ru3 Ru2 C21 C22 -101.4(13)
Ru1 Ru2 C21 C22 -94.6(2)
C1 Ru2 C21 C26 76.4(4)
C3 Ru2 C21 C26 -55.5(5)
C2 Ru2 C21 C26 -22.8(4)
C23 Ru2 C21 C26 158.4(5)
C22 Ru2 C21 C26 120.5(5)
C24 Ru2 C21 C26 -159.0(5)
C25 Ru2 C21 C26 -122.1(5)
Ru3 Ru2 C21 C26 19.1(16)
Ru1 Ru2 C21 C26 25.9(4)
C25 C21 C22 C23 0.9(4)
C26 C21 C22 C23 172.9(4)
Ru2 C21 C22 C23 -62.5(3)
C25 C21 C22 C27 -174.4(4)
C26 C21 C22 C27 -2.4(7)
Ru2 C21 C22 C27 122.2(4)
C25 C21 C22 Ru2 63.4(3)
C26 C21 C22 Ru2 -124.6(4)
C1 Ru2 C22 C23 -96.5(3)
C3 Ru2 C22 C23 129.5(6)
C2 Ru2 C22 C23 167.7(2)
C21 Ru2 C22 C23 116.6(4)
C24 Ru2 C22 C23 37.8(3)
C25 Ru2 C22 C23 79.7(3)
Ru3 Ru2 C22 C23 -71.4(3)
Ru1 Ru2 C22 C23 -141.8(2)
C1 Ru2 C22 C21 146.9(2)
C3 Ru2 C22 C21 12.9(7)
C2 Ru2 C22 C21 51.1(3)
C23 Ru2 C22 C21 -116.6(4)
C24 Ru2 C22 C21 -78.8(3)
C25 Ru2 C22 C21 -36.9(2)
Ru3 Ru2 C22 C21 172.03(18)
Ru1 Ru2 C22 C21 101.6(2)
C1 Ru2 C22 C27 24.2(4)
C3 Ru2 C22 C27 -109.8(6)
C2 Ru2 C22 C27 -71.6(4)
C23 Ru2 C22 C27 120.7(5)
C21 Ru2 C22 C27 -122.7(5)
C24 Ru2 C22 C27 158.5(4)
C25 Ru2 C22 C27 -159.6(4)
Ru3 Ru2 C22 C27 49.3(5)
Ru1 Ru2 C22 C27 -21.1(4)
C21 C22 C23 C24 -0.5(4)
C27 C22 C23 C24 174.8(4)
Ru2 C22 C23 C24 -63.9(3)
C21 C22 C23 C28 -174.4(4)
C27 C22 C23 C28 0.9(7)
Ru2 C22 C23 C28 122.3(4)
C21 C22 C23 Ru2 63.4(3)
C27 C22 C23 Ru2 -121.3(4)
C1 Ru2 C23 C22 90.6(3)
C3 Ru2 C23 C22 -157.9(3)
C2 Ru2 C23 C22 -42.9(8)
C21 Ru2 C23 C22 -37.9(2)
C24 Ru2 C23 C22 -116.8(4)
C25 Ru2 C23 C22 -79.5(3)
Ru3 Ru2 C23 C22 138.4(2)
Ru1 Ru2 C23 C22 58.0(3)
C1 Ru2 C23 C24 -152.6(3)
C3 Ru2 C23 C24 -41.1(4)
C2 Ru2 C23 C24 73.9(7)
C22 Ru2 C23 C24 116.8(4)
C21 Ru2 C23 C24 78.9(3)
C25 Ru2 C23 C24 37.3(2)
Ru3 Ru2 C23 C24 -104.8(2)
Ru1 Ru2 C23 C24 174.83(19)
C1 Ru2 C23 C28 -30.3(4)
C3 Ru2 C23 C28 81.2(5)
C2 Ru2 C23 C28 -163.8(6)
C22 Ru2 C23 C28 -120.9(5)
C21 Ru2 C23 C28 -158.8(5)
C24 Ru2 C23 C28 122.3(5)
C25 Ru2 C23 C28 159.6(5)
Ru3 Ru2 C23 C28 17.5(5)
Ru1 Ru2 C23 C28 -62.9(4)
C22 C23 C24 C25 -0.1(4)
C28 C23 C24 C25 173.8(4)
Ru2 C23 C24 C25 -63.2(3)
C22 C23 C24 C29 -170.0(4)
C28 C23 C24 C29 3.9(7)
Ru2 C23 C24 C29 126.9(4)
C22 C23 C24 Ru2 63.1(3)
C28 C23 C24 Ru2 -123.0(4)
C1 Ru2 C24 C23 38.3(3)
C3 Ru2 C24 C23 158.2(2)
C2 Ru2 C24 C23 -160.8(2)
C22 Ru2 C24 C23 -37.8(2)
C21 Ru2 C24 C23 -80.4(3)
C25 Ru2 C24 C23 -117.0(4)
Ru3 Ru2 C24 C23 99.8(2)
Ru1 Ru2 C24 C23 -33.9(13)
C1 Ru2 C24 C25 155.3(2)
C3 Ru2 C24 C25 -84.8(3)
C2 Ru2 C24 C25 -43.8(3)
C23 Ru2 C24 C25 117.0(4)
C22 Ru2 C24 C25 79.2(3)
C21 Ru2 C24 C25 36.6(2)
Ru3 Ru2 C24 C25 -143.2(2)
Ru1 Ru2 C24 C25 83.1(12)
C1 Ru2 C24 C29 -81.3(5)
C3 Ru2 C24 C29 38.6(5)
C2 Ru2 C24 C29 79.6(5)
C23 Ru2 C24 C29 -119.6(6)
C22 Ru2 C24 C29 -157.4(5)
C21 Ru2 C24 C29 160.0(5)
C25 Ru2 C24 C29 123.4(6)
Ru3 Ru2 C24 C29 -19.8(5)
Ru1 Ru2 C24 C29 -153.5(9)
C22 C21 C25 C24 -1.0(4)
C26 C21 C25 C24 -173.0(4)
Ru2 C21 C25 C24 60.8(3)
C22 C21 C25 C30 177.1(4)
C26 C21 C25 C30 5.1(7)
Ru2 C21 C25 C30 -121.2(4)
C22 C21 C25 Ru2 -61.7(3)
C26 C21 C25 Ru2 126.3(4)
C23 C24 C25 C21 0.6(4)
C29 C24 C25 C21 170.4(4)
Ru2 C24 C25 C21 -60.8(3)
C23 C24 C25 C30 -177.4(4)
C29 C24 C25 C30 -7.7(7)
Ru2 C24 C25 C30 121.2(4)
C23 C24 C25 Ru2 61.4(3)
C29 C24 C25 Ru2 -128.9(4)
C1 Ru2 C25 C21 49.2(6)
C3 Ru2 C25 C21 -130.9(2)
C2 Ru2 C25 C21 -91.3(3)
C23 Ru2 C25 C21 80.4(3)
C22 Ru2 C25 C21 37.8(2)
C24 Ru2 C25 C21 118.2(4)
Ru3 Ru2 C25 C21 -174.40(18)
Ru1 Ru2 C25 C21 -51.6(3)
C1 Ru2 C25 C24 -69.0(6)
C3 Ru2 C25 C24 110.9(3)
C2 Ru2 C25 C24 150.5(2)
C23 Ru2 C25 C24 -37.8(2)
C22 Ru2 C25 C24 -80.5(3)
C21 Ru2 C25 C24 -118.2(4)
Ru3 Ru2 C25 C24 67.4(3)
Ru1 Ru2 C25 C24 -169.85(19)
C1 Ru2 C25 C30 169.3(4)
C3 Ru2 C25 C30 -10.7(5)
C2 Ru2 C25 C30 28.9(5)
C23 Ru2 C25 C30 -159.4(5)
C22 Ru2 C25 C30 157.9(5)
C21 Ru2 C25 C30 120.2(5)
C24 Ru2 C25 C30 -121.6(5)
Ru3 Ru2 C25 C30 -54.2(5)
Ru1 Ru2 C25 C30 68.5(5)
C1 Ru3 C31 C35 97.4(3)
C3 Ru3 C31 C35 -115.1(5)
C34 Ru3 C31 C35 -38.1(2)
C32 Ru3 C31 C35 -116.9(4)
C33 Ru3 C31 C35 -80.5(3)
Ru2 Ru3 C31 C35 67.9(3)
Ru1 Ru3 C31 C35 142.3(2)
C1 Ru3 C31 C32 -145.7(2)
C3 Ru3 C31 C32 1.7(7)
C35 Ru3 C31 C32 116.9(4)
C34 Ru3 C31 C32 78.7(3)
C33 Ru3 C31 C32 36.4(2)
Ru2 Ru3 C31 C32 -175.21(19)
Ru1 Ru3 C31 C32 -100.8(2)
C1 Ru3 C31 C36 -21.8(4)
C3 Ru3 C31 C36 125.6(5)
C35 Ru3 C31 C36 -119.3(5)
C34 Ru3 C31 C36 -157.4(4)
C32 Ru3 C31 C36 123.9(5)
C33 Ru3 C31 C36 160.2(4)
Ru2 Ru3 C31 C36 -51.3(5)
Ru1 Ru3 C31 C36 23.0(4)
C35 C31 C32 C33 -1.8(5)
C36 C31 C32 C33 172.6(4)
Ru3 C31 C32 C33 -63.3(3)
C35 C31 C32 C37 -178.2(4)
C36 C31 C32 C37 -3.7(7)
Ru3 C31 C32 C37 120.4(4)
C35 C31 C32 Ru3 61.5(3)
C36 C31 C32 Ru3 -124.1(4)
C1 Ru3 C32 C33 164.5(2)
C3 Ru3 C32 C33 -61.1(3)
C35 Ru3 C32 C33 80.5(3)
C31 Ru3 C32 C33 118.3(4)
C34 Ru3 C32 C33 37.4(3)
Ru2 Ru3 C32 C33 -120(2)
Ru1 Ru3 C32 C33 -143.8(2)
C1 Ru3 C32 C31 46.2(3)
C3 Ru3 C32 C31 -179.4(2)
C35 Ru3 C32 C31 -37.8(2)
C34 Ru3 C32 C31 -80.9(3)
C33 Ru3 C32 C31 -118.3(4)
Ru2 Ru3 C32 C31 122(2)
Ru1 Ru3 C32 C31 97.9(2)
C1 Ru3 C32 C37 -73.9(4)
C3 Ru3 C32 C37 60.5(4)
C35 Ru3 C32 C37 -157.9(5)
C31 Ru3 C32 C37 -120.1(5)
C34 Ru3 C32 C37 159.0(5)
C33 Ru3 C32 C37 121.6(5)
Ru2 Ru3 C32 C37 2(2)
Ru1 Ru3 C32 C37 -22.2(4)
C31 C32 C33 C34 1.9(5)
C37 C32 C33 C34 178.2(4)
Ru3 C32 C33 C34 -59.8(3)
C31 C32 C33 C38 -175.1(4)
C37 C32 C33 C38 1.2(7)
Ru3 C32 C33 C38 123.2(5)
C31 C32 C33 Ru3 61.7(3)
C37 C32 C33 Ru3 -121.9(4)
C1 Ru3 C33 C32 -43.9(6)
C3 Ru3 C33 C32 133.5(3)
C35 Ru3 C33 C32 -79.6(3)
C31 Ru3 C33 C32 -37.1(3)
C34 Ru3 C33 C32 -117.9(4)
Ru2 Ru3 C33 C32 175.01(19)
Ru1 Ru3 C33 C32 59.0(3)
C1 Ru3 C33 C34 74.0(6)
C3 Ru3 C33 C34 -108.6(3)
C35 Ru3 C33 C34 38.3(2)
C31 Ru3 C33 C34 80.8(3)
C32 Ru3 C33 C34 117.9(4)
Ru2 Ru3 C33 C34 -67.1(3)
Ru1 Ru3 C33 C34 176.98(19)
C1 Ru3 C33 C38 -166.9(5)
C3 Ru3 C33 C38 10.5(4)
C35 Ru3 C33 C38 157.4(5)
C31 Ru3 C33 C38 -160.0(5)
C34 Ru3 C33 C38 119.1(5)
C32 Ru3 C33 C38 -123.0(5)
Ru2 Ru3 C33 C38 52.1(5)
Ru1 Ru3 C33 C38 -63.9(5)
C32 C33 C34 C35 -1.3(5)
C38 C33 C34 C35 175.9(4)
Ru3 C33 C34 C35 -61.8(3)
C32 C33 C34 C39 -172.4(4)
C38 C33 C34 C39 4.7(7)
Ru3 C33 C34 C39 127.1(4)
C32 C33 C34 Ru3 60.5(3)
C38 C33 C34 Ru3 -122.3(4)
C1 Ru3 C34 C35 -39.8(3)
C3 Ru3 C34 C35 -159.4(2)
C31 Ru3 C34 C35 37.7(2)
C32 Ru3 C34 C35 79.9(3)
C33 Ru3 C34 C35 116.4(3)
Ru2 Ru3 C34 C35 -101.6(2)
Ru1 Ru3 C34 C35 49(3)
C1 Ru3 C34 C33 -156.2(3)
C3 Ru3 C34 C33 84.2(3)
C35 Ru3 C34 C33 -116.4(3)
C31 Ru3 C34 C33 -78.7(3)
C32 Ru3 C34 C33 -36.5(3)
Ru2 Ru3 C34 C33 142.0(2)
Ru1 Ru3 C34 C33 -67(3)
C1 Ru3 C34 C39 81.2(5)
C3 Ru3 C34 C39 -38.4(5)
C35 Ru3 C34 C39 121.0(5)
C31 Ru3 C34 C39 158.7(5)
C32 Ru3 C34 C39 -159.1(5)
C33 Ru3 C34 C39 -122.6(5)
Ru2 Ru3 C34 C39 19.4(5)
Ru1 Ru3 C34 C39 170(3)
C32 C31 C35 C34 1.0(5)
C36 C31 C35 C34 -173.6(4)
Ru3 C31 C35 C34 63.9(3)
C32 C31 C35 C40 173.3(4)
C36 C31 C35 C40 -1.3(7)
Ru3 C31 C35 C40 -123.8(4)
C32 C31 C35 Ru3 -62.9(3)
C36 C31 C35 Ru3 122.5(4)
C33 C34 C35 C31 0.1(5)
C39 C34 C35 C31 171.2(4)
Ru3 C34 C35 C31 -64.0(3)
C33 C34 C35 C40 -172.1(4)
C39 C34 C35 C40 -1.1(7)
Ru3 C34 C35 C40 123.7(4)
C33 C34 C35 Ru3 64.2(3)
C39 C34 C35 Ru3 -124.8(4)
C1 Ru3 C35 C31 -90.9(3)
C3 Ru3 C35 C31 152.7(3)
C34 Ru3 C35 C31 116.7(3)
C32 Ru3 C35 C31 37.5(2)
C33 Ru3 C35 C31 78.9(3)
Ru2 Ru3 C35 C31 -141.1(2)
Ru1 Ru3 C35 C31 -60.9(3)
C1 Ru3 C35 C34 152.4(2)
C3 Ru3 C35 C34 36.0(4)
C31 Ru3 C35 C34 -116.7(3)
C32 Ru3 C35 C34 -79.1(3)
C33 Ru3 C35 C34 -37.8(2)
Ru2 Ru3 C35 C34 102.2(2)
Ru1 Ru3 C35 C34 -177.58(17)
C1 Ru3 C35 C40 30.7(4)
C3 Ru3 C35 C40 -85.7(5)
C31 Ru3 C35 C40 121.6(5)
C34 Ru3 C35 C40 -121.7(5)
C32 Ru3 C35 C40 159.2(4)
C33 Ru3 C35 C40 -159.5(4)
Ru2 Ru3 C35 C40 -19.5(4)
Ru1 Ru3 C35 C40 60.7(4)
C42 Ru4 C41 Ru6 -59.60(15)
C52 Ru4 C41 Ru6 111.45(15)
C53 Ru4 C41 Ru6 148.69(15)
C51 Ru4 C41 Ru6 93.0(2)
C54 Ru4 C41 Ru6 178.72(13)
C55 Ru4 C41 Ru6 163.7(4)
Ru5 Ru4 C41 Ru6 -82.61(14)
C42 Ru4 C41 Ru5 23.01(16)
C52 Ru4 C41 Ru5 -165.95(13)
C53 Ru4 C41 Ru5 -128.70(15)
C51 Ru4 C41 Ru5 175.57(17)
C54 Ru4 C41 Ru5 -98.68(18)
C55 Ru4 C41 Ru5 -113.7(4)
Ru6 Ru4 C41 Ru5 82.61(14)
C43 Ru6 C41 Ru4 56.56(15)
C61 Ru6 C41 Ru4 -153.27(14)
C62 Ru6 C41 Ru4 -115.23(15)
C63 Ru6 C41 Ru4 -86.9(2)
C65 Ru6 C41 Ru4 -175.38(17)
C64 Ru6 C41 Ru4 -114.8(5)
Ru5 Ru6 C41 Ru4 87.44(15)
C43 Ru6 C41 Ru5 -30.88(15)
C61 Ru6 C41 Ru5 119.28(15)
C62 Ru6 C41 Ru5 157.33(14)
C63 Ru6 C41 Ru5 -174.36(15)
C65 Ru6 C41 Ru5 97.2(2)
C64 Ru6 C41 Ru5 157.7(5)
Ru4 Ru6 C41 Ru5 -87.44(15)
C43 Ru5 C41 Ru4 -59.18(15)
C42 Ru5 C41 Ru4 -21.32(15)
C75 Ru5 C41 Ru4 108.12(18)
C74 Ru5 C41 Ru4 146.07(17)
C71 Ru5 C41 Ru4 85.2(2)
C73 Ru5 C41 Ru4 171.67(15)
C72 Ru5 C41 Ru4 138.5(5)
Ru6 Ru5 C41 Ru4 -89.11(15)
C43 Ru5 C41 Ru6 29.93(15)
C42 Ru5 C41 Ru6 67.79(15)
C75 Ru5 C41 Ru6 -162.77(17)
C74 Ru5 C41 Ru6 -124.82(17)
C71 Ru5 C41 Ru6 174.32(18)
C73 Ru5 C41 Ru6 -99.2(2)
C72 Ru5 C41 Ru6 -132.4(5)
Ru4 Ru5 C41 Ru6 89.11(15)
C41 Ru4 C42 C43 43.7(3)
C52 Ru4 C42 C43 -114.8(4)
C53 Ru4 C42 C43 160.7(3)
C51 Ru4 C42 C43 -117.4(3)
C54 Ru4 C42 C43 174.5(2)
C55 Ru4 C42 C43 -150.2(3)
Ru5 Ru4 C42 C43 65.3(2)
Ru6 Ru4 C42 C43 2.5(2)
C41 Ru4 C42 C44 -147.6(3)
C52 Ru4 C42 C44 53.9(6)
C53 Ru4 C42 C44 -30.6(5)
C51 Ru4 C42 C44 51.4(4)
C54 Ru4 C42 C44 -16.7(4)
C55 Ru4 C42 C44 18.6(4)
Ru5 Ru4 C42 C44 -126.0(4)
Ru6 Ru4 C42 C44 171.3(4)
C41 Ru4 C42 Ru5 -21.63(15)
C52 Ru4 C42 Ru5 179.8(3)
C53 Ru4 C42 Ru5 95.4(3)
C51 Ru4 C42 Ru5 177.32(12)
C54 Ru4 C42 Ru5 109.22(14)
C55 Ru4 C42 Ru5 144.51(12)
Ru6 Ru4 C42 Ru5 -62.79(8)
C41 Ru5 C42 C43 -93.3(2)
C75 Ru5 C42 C43 162.5(2)
C74 Ru5 C42 C43 143.8(6)
C71 Ru5 C42 C43 131.3(2)
C73 Ru5 C42 C43 70.4(3)
C72 Ru5 C42 C43 93.4(2)
Ru6 Ru5 C42 C43 -46.8(2)
Ru4 Ru5 C42 C43 -114.0(3)
C41 Ru5 C42 C44 149.5(3)
C43 Ru5 C42 C44 -117.1(4)
C75 Ru5 C42 C44 45.3(4)
C74 Ru5 C42 C44 26.7(8)
C71 Ru5 C42 C44 14.1(4)
C73 Ru5 C42 C44 -46.7(4)
C72 Ru5 C42 C44 -23.7(4)
Ru6 Ru5 C42 C44 -163.9(3)
Ru4 Ru5 C42 C44 128.9(4)
C41 Ru5 C42 Ru4 20.62(14)
C43 Ru5 C42 Ru4 114.0(3)
C75 Ru5 C42 Ru4 -83.6(2)
C74 Ru5 C42 Ru4 -102.2(6)
C71 Ru5 C42 Ru4 -114.77(17)
C73 Ru5 C42 Ru4 -175.60(18)
C72 Ru5 C42 Ru4 -152.59(15)
Ru6 Ru5 C42 Ru4 67.19(9)
C44 C42 C43 C45 -8.2(6)
Ru4 C42 C43 C45 161.0(3)
Ru5 C42 C43 C45 -126.0(4)
C44 C42 C43 Ru6 -172.6(3)
Ru4 C42 C43 Ru6 -3.4(3)
Ru5 C42 C43 Ru6 69.56(16)
C44 C42 C43 Ru5 117.8(4)
Ru4 C42 C43 Ru5 -72.95(18)
C41 Ru6 C43 C42 -36.3(3)
C61 Ru6 C43 C42 -157.2(3)
C62 Ru6 C43 C42 111.8(6)
C63 Ru6 C43 C42 108.2(3)
C65 Ru6 C43 C42 179.0(2)
C64 Ru6 C43 C42 141.0(3)
Ru5 Ru6 C43 C42 -65.8(2)
Ru4 Ru6 C43 C42 2.5(2)
C41 Ru6 C43 C45 158.6(3)
C61 Ru6 C43 C45 37.7(4)
C62 Ru6 C43 C45 -53.3(7)
C63 Ru6 C43 C45 -56.9(4)
C65 Ru6 C43 C45 13.9(3)
C64 Ru6 C43 C45 -24.1(3)
Ru5 Ru6 C43 C45 129.2(3)
Ru4 Ru6 C43 C45 -162.6(3)
C41 Ru6 C43 Ru5 29.46(14)
C61 Ru6 C43 Ru5 -91.4(3)
C62 Ru6 C43 Ru5 177.6(5)
C63 Ru6 C43 Ru5 173.95(15)
C65 Ru6 C43 Ru5 -115.28(15)
C64 Ru6 C43 Ru5 -153.24(14)
Ru4 Ru6 C43 Ru5 68.28(8)
C41 Ru5 C43 C42 86.2(2)
C75 Ru5 C43 C42 -49.6(6)
C74 Ru5 C43 C42 -160.7(3)
C71 Ru5 C43 C42 -63.3(3)
C73 Ru5 C43 C42 -137.5(2)
C72 Ru5 C43 C42 -99.7(2)
Ru6 Ru5 C43 C42 115.3(2)
Ru4 Ru5 C43 C42 45.6(2)
C41 Ru5 C43 C45 -151.5(4)
C42 Ru5 C43 C45 122.3(5)
C75 Ru5 C43 C45 72.8(7)
C74 Ru5 C43 C45 -38.3(6)
C71 Ru5 C43 C45 59.0(4)
C73 Ru5 C43 C45 -15.1(4)
C72 Ru5 C43 C45 22.7(4)
Ru6 Ru5 C43 C45 -122.4(4)
Ru4 Ru5 C43 C45 168.0(4)
C41 Ru5 C43 Ru6 -29.07(14)
C42 Ru5 C43 Ru6 -115.3(2)
C75 Ru5 C43 Ru6 -164.8(5)
C74 Ru5 C43 Ru6 84.0(4)
C71 Ru5 C43 Ru6 -178.60(15)
C73 Ru5 C43 Ru6 107.23(16)
C72 Ru5 C43 Ru6 145.05(15)
Ru4 Ru5 C43 Ru6 -69.65(8)
C42 C43 C45 C50 134.6(4)
Ru6 C43 C45 C50 -62.9(5)
Ru5 C43 C45 C50 38.6(6)
C42 C43 C45 C46 -49.3(6)
Ru6 C43 C45 C46 113.2(4)
Ru5 C43 C45 C46 -145.3(3)
C50 C45 C46 C47 0.9(7)
C43 C45 C46 C47 -175.4(4)
C45 C46 C47 C48 -0.2(7)
C46 C47 C48 C49 -0.7(8)
C47 C48 C49 C50 0.7(7)
C46 C45 C50 C49 -0.9(6)
C43 C45 C50 C49 175.3(4)
C48 C49 C50 C45 0.1(7)
C41 Ru4 C51 C55 146.5(3)
C42 Ru4 C51 C55 -65.1(3)
C52 Ru4 C51 C55 116.6(3)
C53 Ru4 C51 C55 78.8(3)
C54 Ru4 C51 C55 36.1(2)
Ru5 Ru4 C51 C55 -52.8(7)
Ru6 Ru4 C51 C55 -152.10(19)
C41 Ru4 C51 C52 29.9(4)
C42 Ru4 C51 C52 178.3(2)
C53 Ru4 C51 C52 -37.8(2)
C54 Ru4 C51 C52 -80.5(3)
C55 Ru4 C51 C52 -116.6(3)
Ru5 Ru4 C51 C52 -169.4(5)
Ru6 Ru4 C51 C52 91.3(2)
C41 Ru4 C51 C56 -90.7(5)
C42 Ru4 C51 C56 57.7(4)
C52 Ru4 C51 C56 -120.6(5)
C53 Ru4 C51 C56 -158.4(5)
C54 Ru4 C51 C56 158.9(5)
C55 Ru4 C51 C56 122.8(5)
Ru5 Ru4 C51 C56 70.0(8)
Ru6 Ru4 C51 C56 -29.3(4)
C55 C51 C52 C53 -1.3(4)
C56 C51 C52 C53 -172.9(4)
Ru4 C51 C52 C53 63.6(3)
C55 C51 C52 C57 169.1(4)
C56 C51 C52 C57 -2.5(7)
Ru4 C51 C52 C57 -126.0(4)
C55 C51 C52 Ru4 -64.9(3)
C56 C51 C52 Ru4 123.5(4)
C41 Ru4 C52 C53 82.6(3)
C42 Ru4 C52 C53 -119.8(4)
C51 Ru4 C52 C53 -116.2(4)
C54 Ru4 C52 C53 -38.0(2)
C55 Ru4 C52 C53 -79.2(3)
Ru5 Ru4 C52 C53 59.9(4)
Ru6 Ru4 C52 C53 132.2(2)
C41 Ru4 C52 C51 -161.2(2)
C42 Ru4 C52 C51 -3.6(5)
C53 Ru4 C52 C51 116.2(4)
C54 Ru4 C52 C51 78.2(3)
C55 Ru4 C52 C51 36.9(2)
Ru5 Ru4 C52 C51 176.07(18)
Ru6 Ru4 C52 C51 -111.6(2)
C41 Ru4 C52 C57 -39.7(5)
C42 Ru4 C52 C57 117.8(5)
C53 Ru4 C52 C57 -122.4(6)
C51 Ru4 C52 C57 121.4(5)
C54 Ru4 C52 C57 -160.4(5)
C55 Ru4 C52 C57 158.4(5)
Ru5 Ru4 C52 C57 -62.5(5)
Ru6 Ru4 C52 C57 9.8(5)
C51 C52 C53 C54 -0.1(5)
C57 C52 C53 C54 -170.4(4)
Ru4 C52 C53 C54 63.6(3)
C51 C52 C53 C58 174.8(4)
C57 C52 C53 C58 4.5(7)
Ru4 C52 C53 C58 -121.5(4)
C51 C52 C53 Ru4 -63.7(3)
C57 C52 C53 Ru4 126.0(4)
C41 Ru4 C53 C52 -106.4(3)
C42 Ru4 C53 C52 137.8(3)
C51 Ru4 C53 C52 38.2(3)
C54 Ru4 C53 C52 116.4(4)
C55 Ru4 C53 C52 79.5(3)
Ru5 Ru4 C53 C52 -150.8(2)
Ru6 Ru4 C53 C52 -73.1(3)
C41 Ru4 C53 C54 137.2(2)
C42 Ru4 C53 C54 21.4(4)
C52 Ru4 C53 C54 -116.4(4)
C51 Ru4 C53 C54 -78.2(3)
C55 Ru4 C53 C54 -36.9(2)
Ru5 Ru4 C53 C54 92.8(2)
Ru6 Ru4 C53 C54 170.47(17)
C41 Ru4 C53 C58 14.2(4)
C42 Ru4 C53 C58 -101.7(5)
C52 Ru4 C53 C58 120.6(5)
C51 Ru4 C53 C58 158.7(5)
C54 Ru4 C53 C58 -123.0(5)
C55 Ru4 C53 C58 -160.0(5)
Ru5 Ru4 C53 C58 -30.3(5)
Ru6 Ru4 C53 C58 47.4(5)
C52 C53 C54 C55 1.4(5)
C58 C53 C54 C55 -173.3(4)
Ru4 C53 C54 C55 64.2(3)
C52 C53 C54 C59 170.1(4)
C58 C53 C54 C59 -4.6(7)
Ru4 C53 C54 C59 -127.1(4)
C52 C53 C54 Ru4 -62.8(3)
C58 C53 C54 Ru4 122.5(4)
C41 Ru4 C54 C55 -171.3(2)
C42 Ru4 C54 C55 75.3(3)
C52 Ru4 C54 C55 -78.9(3)
C53 Ru4 C54 C55 -116.7(3)
C51 Ru4 C54 C55 -36.1(2)
Ru5 Ru4 C54 C55 132.6(2)
Ru6 Ru4 C54 C55 -165.2(6)
C41 Ru4 C54 C53 -54.6(3)
C42 Ru4 C54 C53 -168.1(2)
C52 Ru4 C54 C53 37.7(2)
C51 Ru4 C54 C53 80.5(3)
C55 Ru4 C54 C53 116.7(3)
Ru5 Ru4 C54 C53 -110.8(2)
Ru6 Ru4 C54 C53 -48.5(8)
C41 Ru4 C54 C59 66.5(5)
C42 Ru4 C54 C59 -46.9(5)
C52 Ru4 C54 C59 158.9(5)
C53 Ru4 C54 C59 121.1(5)
C51 Ru4 C54 C59 -158.3(5)
C55 Ru4 C54 C59 -122.2(6)
Ru5 Ru4 C54 C59 10.4(5)
Ru6 Ru4 C54 C59 72.7(9)
C52 C51 C55 C54 2.2(4)
C56 C51 C55 C54 173.8(4)
Ru4 C51 C55 C54 -60.4(3)
C52 C51 C55 C60 -172.1(4)
C56 C51 C55 C60 -0.5(6)
Ru4 C51 C55 C60 125.3(4)
C52 C51 C55 Ru4 62.6(3)
C56 C51 C55 Ru4 -125.8(4)
C53 C54 C55 C51 -2.2(4)
C59 C54 C55 C51 -171.1(4)
Ru4 C54 C55 C51 60.0(3)
C53 C54 C55 C60 172.1(4)
C59 C54 C55 C60 3.3(7)
Ru4 C54 C55 C60 -125.7(4)
C53 C54 C55 Ru4 -62.2(3)
C59 C54 C55 Ru4 128.9(4)
C41 Ru4 C55 C51 -97.8(5)
C42 Ru4 C55 C51 126.2(2)
C52 Ru4 C55 C51 -38.3(2)
C53 Ru4 C55 C51 -80.8(3)
C54 Ru4 C55 C51 -118.9(4)
Ru5 Ru4 C55 C51 168.31(18)
Ru6 Ru4 C55 C51 56.3(3)
C41 Ru4 C55 C54 21.2(5)
C42 Ru4 C55 C54 -114.9(3)
C52 Ru4 C55 C54 80.7(3)
C53 Ru4 C55 C54 38.2(2)
C51 Ru4 C55 C54 118.9(4)
Ru5 Ru4 C55 C54 -72.8(3)
Ru6 Ru4 C55 C54 175.19(19)
C41 Ru4 C55 C60 141.6(4)
C42 Ru4 C55 C60 5.5(4)
C52 Ru4 C55 C60 -158.9(4)
C53 Ru4 C55 C60 158.6(4)
C51 Ru4 C55 C60 -120.6(5)
C54 Ru4 C55 C60 120.4(5)
Ru5 Ru4 C55 C60 47.7(4)
Ru6 Ru4 C55 C60 -64.4(5)
C41 Ru6 C61 C62 88.2(3)
C43 Ru6 C61 C62 -154.0(3)
C63 Ru6 C61 C62 -38.1(3)
C65 Ru6 C61 C62 -116.4(4)
C64 Ru6 C61 C62 -79.4(3)
Ru5 Ru6 C61 C62 138.7(2)
Ru4 Ru6 C61 C62 57.6(3)
C41 Ru6 C61 C65 -155.4(2)
C43 Ru6 C61 C65 -37.6(4)
C62 Ru6 C61 C65 116.4(4)
C63 Ru6 C61 C65 78.4(3)
C64 Ru6 C61 C65 37.0(3)
Ru5 Ru6 C61 C65 -104.9(2)
Ru4 Ru6 C61 C65 173.96(19)
C41 Ru6 C61 C66 -32.8(4)
C43 Ru6 C61 C66 85.0(5)
C62 Ru6 C61 C66 -121.0(5)
C63 Ru6 C61 C66 -159.0(5)
C65 Ru6 C61 C66 122.6(5)
C64 Ru6 C61 C66 159.6(5)
Ru5 Ru6 C61 C66 17.7(5)
Ru4 Ru6 C61 C66 -63.4(5)
C65 C61 C62 C63 -1.9(5)
C66 C61 C62 C63 -175.0(4)
Ru6 C61 C62 C63 62.0(3)
C65 C61 C62 C67 174.2(4)
C66 C61 C62 C67 1.0(7)
Ru6 C61 C62 C67 -121.9(4)
C65 C61 C62 Ru6 -63.9(3)
C66 C61 C62 Ru6 122.9(4)
C41 Ru6 C62 C61 -100.2(3)
C43 Ru6 C62 C61 112.2(6)
C63 Ru6 C62 C61 117.0(4)
C65 Ru6 C62 C61 38.3(3)
C64 Ru6 C62 C61 79.9(3)
Ru5 Ru6 C62 C61 -71.0(3)
Ru4 Ru6 C62 C61 -144.7(2)
C41 Ru6 C62 C63 142.9(3)
C43 Ru6 C62 C63 -4.7(7)
C61 Ru6 C62 C63 -117.0(4)
C65 Ru6 C62 C63 -78.7(3)
C64 Ru6 C62 C63 -37.0(3)
Ru5 Ru6 C62 C63 172.07(19)
Ru4 Ru6 C62 C63 98.3(2)
C41 Ru6 C62 C67 19.5(5)
C43 Ru6 C62 C67 -128.1(6)
C61 Ru6 C62 C67 119.7(6)
C63 Ru6 C62 C67 -123.4(5)
C65 Ru6 C62 C67 157.9(5)
C64 Ru6 C62 C67 -160.4(5)
Ru5 Ru6 C62 C67 48.7(5)
Ru4 Ru6 C62 C67 -25.1(5)
C61 C62 C63 C64 2.7(5)
C67 C62 C63 C64 -173.3(4)
Ru6 C62 C63 C64 64.2(3)
C61 C62 C63 C68 177.2(4)
C67 C62 C63 C68 1.2(7)
Ru6 C62 C63 C68 -121.4(4)
C61 C62 C63 Ru6 -61.5(3)
C67 C62 C63 Ru6 122.6(5)
C41 Ru6 C63 C64 -166.1(3)
C43 Ru6 C63 C64 61.7(3)
C61 Ru6 C63 C64 -79.2(3)
C62 Ru6 C63 C64 -116.7(4)
C65 Ru6 C63 C64 -36.3(3)
Ru5 Ru6 C63 C64 135.0(15)
Ru4 Ru6 C63 C64 143.5(2)
C41 Ru6 C63 C62 -49.4(3)
C43 Ru6 C63 C62 178.4(2)
C61 Ru6 C63 C62 37.5(2)
C65 Ru6 C63 C62 80.4(3)
C64 Ru6 C63 C62 116.7(4)
Ru5 Ru6 C63 C62 -108.3(16)
Ru4 Ru6 C63 C62 -99.8(2)
C41 Ru6 C63 C68 71.2(6)
C43 Ru6 C63 C68 -61.0(6)
C61 Ru6 C63 C68 158.1(6)
C62 Ru6 C63 C68 120.6(6)
C65 Ru6 C63 C68 -159.0(6)
C64 Ru6 C63 C68 -122.7(6)
Ru5 Ru6 C63 C68 12(2)
Ru4 Ru6 C63 C68 20.8(5)
C62 C63 C64 C65 -2.4(5)
C68 C63 C64 C65 -176.9(4)
Ru6 C63 C64 C65 60.2(3)
C62 C63 C64 C69 175.8(4)
C68 C63 C64 C69 1.3(7)
Ru6 C63 C64 C69 -121.6(4)
C62 C63 C64 Ru6 -62.7(3)
C68 C63 C64 Ru6 122.9(5)
C41 Ru6 C64 C63 38.0(7)
C43 Ru6 C64 C63 -133.1(3)
C61 Ru6 C64 C63 81.0(3)
C62 Ru6 C64 C63 38.5(3)
C65 Ru6 C64 C63 119.0(4)
Ru5 Ru6 C64 C63 -173.6(2)
Ru4 Ru6 C64 C63 -57.7(3)
C41 Ru6 C64 C65 -81.0(6)
C43 Ru6 C64 C65 107.9(3)
C61 Ru6 C64 C65 -38.1(3)
C62 Ru6 C64 C65 -80.6(3)
C63 Ru6 C64 C65 -119.0(4)
Ru5 Ru6 C64 C65 67.4(4)
Ru4 Ru6 C64 C65 -176.8(2)
C41 Ru6 C64 C69 158.0(5)
C43 Ru6 C64 C69 -13.2(5)
C61 Ru6 C64 C69 -159.1(5)
C62 Ru6 C64 C69 158.4(5)
C63 Ru6 C64 C69 119.9(6)
C65 Ru6 C64 C69 -121.0(6)
Ru5 Ru6 C64 C69 -53.6(6)
Ru4 Ru6 C64 C69 62.2(5)
C63 C64 C65 C61 1.3(5)
C69 C64 C65 C61 -176.9(4)
Ru6 C64 C65 C61 61.5(3)
C63 C64 C65 C70 169.9(4)
C69 C64 C65 C70 -8.3(7)
Ru6 C64 C65 C70 -129.9(5)
C63 C64 C65 Ru6 -60.2(3)
C69 C64 C65 Ru6 121.6(5)
C62 C61 C65 C64 0.4(5)
C66 C61 C65 C64 173.5(4)
Ru6 C61 C65 C64 -63.5(3)
C62 C61 C65 C70 -168.6(4)
C66 C61 C65 C70 4.5(7)
Ru6 C61 C65 C70 127.6(4)
C62 C61 C65 Ru6 63.9(3)
C66 C61 C65 Ru6 -123.1(4)
C41 Ru6 C65 C64 153.6(3)
C43 Ru6 C65 C64 -84.7(3)
C61 Ru6 C65 C64 117.1(4)
C62 Ru6 C65 C64 79.3(3)
C63 Ru6 C65 C64 36.2(3)
Ru5 Ru6 C65 C64 -143.0(2)
Ru4 Ru6 C65 C64 33(2)
C41 Ru6 C65 C61 36.5(3)
C43 Ru6 C65 C61 158.2(2)
C62 Ru6 C65 C61 -37.8(2)
C63 Ru6 C65 C61 -80.9(3)
C64 Ru6 C65 C61 -117.1(4)
Ru5 Ru6 C65 C61 99.9(2)
Ru4 Ru6 C65 C61 -84(2)
C41 Ru6 C65 C70 -82.2(6)
C43 Ru6 C65 C70 39.5(5)
C61 Ru6 C65 C70 -118.7(6)
C62 Ru6 C65 C70 -156.5(6)
C63 Ru6 C65 C70 160.3(6)
C64 Ru6 C65 C70 124.2(6)
Ru5 Ru6 C65 C70 -18.8(6)
Ru4 Ru6 C65 C70 157.4(17)
C41 Ru5 C71 C72 154.4(3)
C43 Ru5 C71 C72 -70.9(3)
C42 Ru5 C71 C72 -105.2(3)
C75 Ru5 C71 C72 116.0(4)
C74 Ru5 C71 C72 78.4(3)
C73 Ru5 C71 C72 36.4(3)
Ru6 Ru5 C71 C72 -83.2(15)
Ru4 Ru5 C71 C72 -153.3(2)
C41 Ru5 C71 C75 38.4(4)
C43 Ru5 C71 C75 173.1(3)
C42 Ru5 C71 C75 138.8(3)
C74 Ru5 C71 C75 -37.6(3)
C73 Ru5 C71 C75 -79.6(3)
C72 Ru5 C71 C75 -116.0(4)
Ru6 Ru5 C71 C75 160.7(13)
Ru4 Ru5 C71 C75 90.7(3)
C41 Ru5 C71 C76 -82.9(7)
C43 Ru5 C71 C76 51.8(7)
C42 Ru5 C71 C76 17.5(6)
C75 Ru5 C71 C76 -121.3(7)
C74 Ru5 C71 C76 -158.9(7)
C73 Ru5 C71 C76 159.1(7)
C72 Ru5 C71 C76 122.7(7)
Ru6 Ru5 C71 C76 39.4(19)
Ru4 Ru5 C71 C76 -30.6(7)
C75 C71 C72 C73 1.2(5)
C76 C71 C72 C73 171.5(4)
Ru5 C71 C72 C73 -61.4(3)
C75 C71 C72 C77 -175.0(4)
C76 C71 C72 C77 -4.7(7)
Ru5 C71 C72 C77 122.4(4)
C75 C71 C72 Ru5 62.6(3)
C76 C71 C72 Ru5 -127.1(5)
C41 Ru5 C72 C73 45.8(6)
C43 Ru5 C72 C73 -115.7(3)
C42 Ru5 C72 C73 -155.7(3)
C75 Ru5 C72 C73 79.9(3)
C74 Ru5 C72 C73 37.3(3)
C71 Ru5 C72 C73 118.5(4)
Ru6 Ru5 C72 C73 -69.7(3)
Ru4 Ru5 C72 C73 166.1(2)
C41 Ru5 C72 C71 -72.7(6)
C43 Ru5 C72 C71 125.8(3)
C42 Ru5 C72 C71 85.8(3)
C75 Ru5 C72 C71 -38.6(3)
C74 Ru5 C72 C71 -81.2(3)
C73 Ru5 C72 C71 -118.5(4)
Ru6 Ru5 C72 C71 171.8(2)
Ru4 Ru5 C72 C71 47.5(4)
C41 Ru5 C72 C77 168.5(5)
C43 Ru5 C72 C77 7.0(5)
C42 Ru5 C72 C77 -33.0(5)
C75 Ru5 C72 C77 -157.5(6)
C74 Ru5 C72 C77 159.9(6)
C71 Ru5 C72 C77 -118.8(6)
C73 Ru5 C72 C77 122.6(6)
Ru6 Ru5 C72 C77 53.0(6)
Ru4 Ru5 C72 C77 -71.3(6)
C71 C72 C73 C74 -0.4(5)
C77 C72 C73 C74 175.6(4)
Ru5 C72 C73 C74 -61.1(3)
C71 C72 C73 C78 -172.8(4)
C77 C72 C73 C78 3.2(7)
Ru5 C72 C73 C78 126.5(4)
C71 C72 C73 Ru5 60.7(3)
C77 C72 C73 Ru5 -123.3(5)
C41 Ru5 C73 C72 -162.7(3)
C43 Ru5 C73 C72 79.8(3)
C42 Ru5 C73 C72 38.3(4)
C75 Ru5 C73 C72 -79.8(3)
C74 Ru5 C73 C72 -117.6(4)
C71 Ru5 C73 C72 -36.7(3)
Ru6 Ru5 C73 C72 138.2(2)
Ru4 Ru5 C73 C72 -119.9(7)
C41 Ru5 C73 C74 -45.1(3)
C43 Ru5 C73 C74 -162.6(3)
C42 Ru5 C73 C74 155.9(3)
C75 Ru5 C73 C74 37.8(3)
C71 Ru5 C73 C74 80.9(3)
C72 Ru5 C73 C74 117.6(4)
Ru6 Ru5 C73 C74 -104.1(3)
Ru4 Ru5 C73 C74 -2.3(9)
C41 Ru5 C73 C78 74.9(6)
C43 Ru5 C73 C78 -42.7(6)
C42 Ru5 C73 C78 -84.1(6)
C75 Ru5 C73 C78 157.8(6)
C74 Ru5 C73 C78 119.9(6)
C71 Ru5 C73 C78 -159.1(6)
C72 Ru5 C73 C78 -122.4(6)
Ru6 Ru5 C73 C78 15.8(6)
Ru4 Ru5 C73 C78 117.6(8)
C72 C73 C74 C75 -0.5(5)
C78 C73 C74 C75 172.0(4)
Ru5 C73 C74 C75 -63.0(3)
C72 C73 C74 C79 -173.4(4)
C78 C73 C74 C79 -1.0(7)
Ru5 C73 C74 C79 124.1(5)
C72 C73 C74 Ru5 62.5(3)
C78 C73 C74 Ru5 -125.0(4)
C41 Ru5 C74 C75 -97.3(3)
C43 Ru5 C74 C75 151.7(3)
C42 Ru5 C74 C75 24.3(8)
C71 Ru5 C74 C75 38.1(3)
C73 Ru5 C74 C75 116.8(4)
C72 Ru5 C74 C75 79.9(3)
Ru6 Ru5 C74 C75 -143.8(3)
Ru4 Ru5 C74 C75 -63.7(3)
C41 Ru5 C74 C73 146.0(3)
C43 Ru5 C74 C73 34.9(5)
C42 Ru5 C74 C73 -92.5(7)
C75 Ru5 C74 C73 -116.8(4)
C71 Ru5 C74 C73 -78.7(3)
C72 Ru5 C74 C73 -36.8(3)
Ru6 Ru5 C74 C73 99.4(3)
Ru4 Ru5 C74 C73 179.5(2)
C41 Ru5 C74 C79 24.0(6)
C43 Ru5 C74 C79 -87.0(6)
C42 Ru5 C74 C79 145.6(6)
C75 Ru5 C74 C79 121.3(7)
C71 Ru5 C74 C79 159.4(6)
C73 Ru5 C74 C79 -121.9(7)
C72 Ru5 C74 C79 -158.8(6)
Ru6 Ru5 C74 C79 -22.5(6)
Ru4 Ru5 C74 C79 57.6(6)
C73 C74 C75 C71 1.2(5)
C79 C74 C75 C71 174.1(4)
Ru5 C74 C75 C71 -62.9(3)
C73 C74 C75 C80 -171.4(5)
C79 C74 C75 C80 1.5(8)
Ru5 C74 C75 C80 124.5(5)
C73 C74 C75 Ru5 64.1(3)
C79 C74 C75 Ru5 -123.0(5)
C72 C71 C75 C74 -1.5(5)
C76 C71 C75 C74 -171.7(4)
Ru5 C71 C75 C74 62.7(3)
C72 C71 C75 C80 171.2(4)
C76 C71 C75 C80 1.0(7)
Ru5 C71 C75 C80 -124.6(5)
C72 C71 C75 Ru5 -64.2(3)
C76 C71 C75 Ru5 125.5(5)
C41 Ru5 C75 C74 90.2(3)
C43 Ru5 C75 C74 -135.3(5)
C42 Ru5 C75 C74 -172.2(3)
C71 Ru5 C75 C74 -116.7(4)
C73 Ru5 C75 C74 -37.5(3)
C72 Ru5 C75 C74 -79.1(3)
Ru6 Ru5 C75 C74 66.3(4)
Ru4 Ru5 C75 C74 136.5(3)
C41 Ru5 C75 C71 -153.0(3)
C43 Ru5 C75 C71 -18.6(7)
C42 Ru5 C75 C71 -55.5(3)
C74 Ru5 C75 C71 116.7(4)
C73 Ru5 C75 C71 79.2(3)
C72 Ru5 C75 C71 37.6(3)
Ru6 Ru5 C75 C71 -177.0(2)
Ru4 Ru5 C75 C71 -106.8(2)
C41 Ru5 C75 C80 -32.1(7)
C43 Ru5 C75 C80 102.4(8)
C42 Ru5 C75 C80 65.4(7)
C74 Ru5 C75 C80 -122.4(8)
C71 Ru5 C75 C80 120.9(8)
C73 Ru5 C75 C80 -159.9(7)
C72 Ru5 C75 C80 158.5(7)
Ru6 Ru5 C75 C80 -56.1(8)
Ru4 Ru5 C75 C80 14.1(7)
